data_4345223
loop_
_publ_author_name
'Li, Yun-Wu'
'Guo, Ling-Yu'
'Su, Hai-Feng'
'Jagodi\<c, Marko'
'Luo, Ming'
'Zhou, Xiao-Qi'
'Zeng, Su-Yuan'
'Tung, Chen-Ho'
'Sun, Di'
'Zheng, Lan-Sun'

_publ_section_title
;
 Two Unprecedented POM-Based Inorganic-Organic Hybrids with Concomitant
 Heteropolytungstate and Molybdate.
;
_journal_issue 5
_journal_name_full 'Inorganic chemistry'
_journal_page_first 2481
_journal_page_last 2489
_journal_paper_doi 10.1021/acs.inorgchem.6b02601
_journal_volume 56
_journal_year 2017
_chemical_absolute_configuration ad
_chemical_formula_moiety '2(C30 H24 Co N6), Mo O40 Si W11, 8(O)'
_chemical_formula_sum 'C60 H48 Co2 Mo N12 O48 Si W11'
_chemical_formula_weight 3969.23
_chemical_name_systematic
;
 ? 
;
_space_group_crystal_system monoclinic
_space_group_IT_number 9
_space_group_name_Hall 'C -2yc'
_space_group_name_H-M_alt 'C 1 c 1'
_symmetry_space_group_name_Hall 'C -2yc'
_symmetry_space_group_name_H-M 'C 1 c 1'
_atom_sites_solution_hydrogens geom
_atom_sites_solution_primary direct
_atom_sites_solution_secondary difmap
_audit_creation_date 2016-07-31
_audit_creation_method
;
Olex2 1.2
(compiled 2016.02.19 svn.r3266 for OlexSys, GUI svn.r5155)
;
_cell_angle_alpha 90.00
_cell_angle_beta 119.695(2)
_cell_angle_gamma 90.00
_cell_formula_units_Z 4
_cell_length_a 32.024(7)
_cell_length_b 13.347(3)
_cell_length_c 24.530(5)
_cell_measurement_reflns_used 7015
_cell_measurement_temperature 298(2)
_cell_measurement_theta_max 27.501
_cell_measurement_theta_min 2.579
_cell_volume 9108(3)
_computing_molecular_graphics 'Olex2 (Dolomanov et al., 2009)'
_computing_publication_material 'Olex2 (Dolomanov et al., 2009)'
_computing_structure_refinement 'XL (Sheldrick, 2008)'
_computing_structure_solution 'SIR2004 (Burla et al., 2007)'
_diffrn_ambient_temperature 298.15
_diffrn_measured_fraction_theta_full 0.997
_diffrn_measured_fraction_theta_max 0.997
_diffrn_measurement_device_type 'CCD area detector'
_diffrn_radiation_monochromator graphite
_diffrn_radiation_type MoK\a
_diffrn_radiation_wavelength 0.71073
_diffrn_reflns_av_R_equivalents 0.0374
_diffrn_reflns_av_unetI/netI 0.0638
_diffrn_reflns_limit_h_max 22
_diffrn_reflns_limit_h_min -39
_diffrn_reflns_limit_k_max 15
_diffrn_reflns_limit_k_min -16
_diffrn_reflns_limit_l_max 30
_diffrn_reflns_limit_l_min -28
_diffrn_reflns_number 23166
_diffrn_reflns_theta_full 26.00
_diffrn_reflns_theta_max 26.00
_diffrn_reflns_theta_min 2.58
_diffrn_source 'fine-focus sealed tube'
_exptl_absorpt_coefficient_mu 14.425
_exptl_absorpt_correction_T_max 0.3264
_exptl_absorpt_correction_T_min 0.1605
_exptl_absorpt_correction_type multi-scan
_exptl_absorpt_process_details sadabs
_exptl_crystal_colour red
_exptl_crystal_density_diffrn 2.895
_exptl_crystal_density_method 'not measured'
_exptl_crystal_description rod
_exptl_crystal_F_000 7197
_exptl_crystal_size_max 0.2
_exptl_crystal_size_mid 0.15
_exptl_crystal_size_min 0.1
_refine_diff_density_max 1.973
_refine_diff_density_min -1.627
_refine_diff_density_rms 0.235
_refine_ls_abs_structure_details 'Flack H D (1983), Acta Cryst. A39, 876-881'
_refine_ls_abs_structure_Flack 0.000(11)
_refine_ls_extinction_method none
_refine_ls_goodness_of_fit_ref 1.024
_refine_ls_hydrogen_treatment constr
_refine_ls_matrix_type full
_refine_ls_number_parameters 1217
_refine_ls_number_reflns 12846
_refine_ls_number_restraints 44
_refine_ls_restrained_S_all 1.022
_refine_ls_R_factor_all 0.0485
_refine_ls_R_factor_gt 0.0364
_refine_ls_shift/su_max 0.001
_refine_ls_shift/su_mean 0.000
_refine_ls_structure_factor_coef Fsqd
_refine_ls_weighting_details 'calc w=1/[\s^2^(Fo^2^)+(0.0400P)^2^+59.5303P] where P=(Fo^2^+2Fc^2^)/3'
_refine_ls_weighting_scheme calc
_refine_ls_wR_factor_gt 0.0852
_refine_ls_wR_factor_ref 0.0920
_reflns_number_gt 11169
_reflns_number_total 12846
_reflns_threshold_expression >2sigma(I)
_cod_data_source_file ic6b02601_si_002.cif
_cod_data_source_block p4
_cod_depositor_comments 'Adding full bibliography for 4345220--4345224.cif.'
_cod_database_code 4345223
_olex2_refinement_description
;
1. Twinned data refinement
 Scales: 0.914(11) 0.086(11)
2. Fixed Uiso
 At 1.2 times of:
  All C(H) groups
3. Uiso/Uaniso restraints and constraints
N4 \\sim C12 \\sim C13 \\sim C14 \\sim C15 \\sim C16: within 1.7A with sigma of
0.004 and sigma for terminal atoms of 0.08
C18 \\sim C19: within 1.7A with sigma of 0.005 and sigma for terminal atoms of
0.08
4.a Aromatic/amide H refined with riding coordinates:
 C3(H3), C4(H4), C5(H5), C6(H6), C7(H7), C8(H8), C9(H9), C10(H10), C13(H13),
 C14(H14), C15(H15), C16(H16), C17(H17), C18(H18), C19(H19), C20(H20), C23(H23),
  C24(H24), C25(H25), C26(H26), C27(H27), C28(H28), C29(H29), C30(H30),
 C33(H33), C34(H34), C35(H35), C36(H36), C37(H37), C38(H38), C39(H39), C40(H40),
  C43(H43), C44(H44), C45(H45), C46(H46), C47(H47), C48(H48), C49(H49),
 C50(H50), C53(H53), C54(H54), C55(H55), C56(H56), C57(H57), C58(H58), C59(H59),
  C60(H60)
;
_olex2_submission_special_instructions 'No special instructions were received'

loop_
_space_group_symop_id
_space_group_symop_operation_xyz
1 'x, y, z'
2 'x, -y, z+1/2'
3 'x+1/2, y+1/2, z'
4 'x+1/2, -y+1/2, z+1/2'

loop_
_atom_site_label
_atom_site_type_symbol
_atom_site_fract_x
_atom_site_fract_y
_atom_site_fract_z
_atom_site_U_iso_or_equiv
_atom_site_adp_type
_atom_site_occupancy
_atom_site_calc_flag
_atom_site_refinement_flags_posn
_atom_site_refinement_flags_adp
Co1 Co 0.51447(8) 0.48523(17) 0.51064(10) 0.0258(5) Uani 1 d . .
N1 N 0.5620(5) 0.5934(9) 0.5375(7) 0.027(3) Uani 1 d . .
N2 N 0.5241(5) 0.4948(12) 0.5937(6) 0.031(3) Uani 1 d . .
N3 N 0.4617(6) 0.5755(13) 0.4834(7) 0.039(4) Uani 1 d . .
N4 N 0.4656(7) 0.3850(16) 0.4850(8) 0.057(3) Uani 1 d . U
N5 N 0.5092(5) 0.4733(10) 0.4297(6) 0.026(3) Uani 1 d . .
N6 N 0.5657(5) 0.3901(10) 0.5352(6) 0.026(3) Uani 1 d . .
C1 C 0.5776(6) 0.6228(12) 0.5983(8) 0.026(4) Uani 1 d . .
C2 C 0.5584(6) 0.5657(12) 0.6302(9) 0.032(4) Uani 1 d . .
C3 C 0.5038(8) 0.4376(15) 0.6202(9) 0.040(5) Uani 1 d . .
H3 H 0.4794 0.3929 0.5956 0.048 Uiso 1 calc R .
C4 C 0.5195(7) 0.4455(12) 0.6846(8) 0.032(4) Uani 1 d . .
H4 H 0.5058 0.4047 0.7022 0.038 Uiso 1 calc R .
C5 C 0.5530(6) 0.5089(13) 0.7201(8) 0.031(4) Uani 1 d . .
H5 H 0.5632 0.5114 0.7628 0.038 Uiso 1 calc R .
C6 C 0.5734(7) 0.5721(13) 0.6955(9) 0.036(4) Uani 1 d . .
H6 H 0.5966 0.6184 0.7210 0.043 Uiso 1 calc R .
C7 C 0.6094(7) 0.6999(13) 0.6241(9) 0.033(4) Uani 1 d . .
H7 H 0.6199 0.7196 0.6653 0.039 Uiso 1 calc R .
C8 C 0.6251(8) 0.7466(15) 0.5900(10) 0.045(5) Uani 1 d . .
H8 H 0.6472 0.7986 0.6077 0.054 Uiso 1 calc R .
C9 C 0.6090(8) 0.7188(14) 0.5276(10) 0.046(5) Uani 1 d . .
H9 H 0.6195 0.7528 0.5036 0.055 Uiso 1 calc R .
C10 C 0.5764(7) 0.6382(13) 0.5020(9) 0.032(4) Uani 1 d . .
H10 H 0.5654 0.6173 0.4610 0.038 Uiso 1 calc R .
C11 C 0.4195(7) 0.532(2) 0.4599(9) 0.057(6) Uani 1 d . .
C12 C 0.4206(9) 0.425(2) 0.4586(11) 0.060(3) Uani 1 d . U
C13 C 0.4706(9) 0.288(2) 0.4896(10) 0.059(3) Uani 1 d . U
H13 H 0.5017 0.2631 0.5082 0.071 Uiso 1 calc R .
C14 C 0.4320(8) 0.218(2) 0.4682(10) 0.064(4) Uani 1 d . U
H14 H 0.4367 0.1493 0.4719 0.077 Uiso 1 calc R .
C15 C 0.3832(9) 0.266(2) 0.4391(11) 0.066(4) Uani 1 d . U
H15 H 0.3559 0.2267 0.4246 0.080 Uiso 1 calc R .
C16 C 0.3792(9) 0.361(2) 0.4343(11) 0.064(4) Uani 1 d . U
H16 H 0.3486 0.3890 0.4145 0.077 Uiso 1 calc R .
C17 C 0.3762(7) 0.593(2) 0.4383(10) 0.066(8) Uani 1 d . .
H17 H 0.3463 0.5623 0.4193 0.079 Uiso 1 calc R .
C18 C 0.3785(11) 0.695(3) 0.4451(15) 0.096(8) Uani 1 d . U
H18 H 0.3511 0.7321 0.4349 0.116 Uiso 1 calc R .
C19 C 0.4213(11) 0.739(3) 0.4669(15) 0.101(8) Uani 1 d . U
H19 H 0.4247 0.8079 0.4700 0.122 Uiso 1 calc R .
C20 C 0.4654(10) 0.668(2) 0.4869(13) 0.078(8) Uani 1 d . .
H20 H 0.4956 0.6971 0.5022 0.093 Uiso 1 calc R .
C21 C 0.5395(6) 0.3991(13) 0.4272(8) 0.032(4) Uani 1 d . .
C22 C 0.5723(6) 0.3562(12) 0.4879(8) 0.024(4) Uani 1 d . .
C23 C 0.5948(7) 0.3563(14) 0.5938(10) 0.038(5) Uani 1 d . .
H23 H 0.5915 0.3806 0.6270 0.046 Uiso 1 calc R .
C24 C 0.6305(6) 0.2843(14) 0.6053(9) 0.036(5) Uani 1 d . .
H24 H 0.6506 0.2619 0.6460 0.043 Uiso 1 calc R .
C25 C 0.6356(7) 0.2478(13) 0.5576(10) 0.039(5) Uani 1 d . .
H25 H 0.6586 0.1992 0.5650 0.047 Uiso 1 calc R .
C26 C 0.6061(7) 0.2836(13) 0.4977(9) 0.034(4) Uani 1 d . .
H26 H 0.6090 0.2592 0.4642 0.041 Uiso 1 calc R .
C27 C 0.5362(8) 0.3739(15) 0.3689(10) 0.046(5) Uani 1 d . .
H27 H 0.5558 0.3250 0.3665 0.056 Uiso 1 calc R .
C28 C 0.5038(8) 0.4229(16) 0.3176(8) 0.046(5) Uani 1 d . .
H28 H 0.5016 0.4073 0.2793 0.055 Uiso 1 calc R .
C29 C 0.4756(8) 0.4904(15) 0.3188(8) 0.041(5) Uani 1 d . .
H29 H 0.4532 0.5213 0.2817 0.050 Uiso 1 calc R .
C30 C 0.4785(8) 0.5171(17) 0.3753(9) 0.049(5) Uani 1 d . .
H30 H 0.4584 0.5675 0.3753 0.058 Uiso 1 calc R .
Co2 Co 0.80567(8) 0.52074(16) 0.63934(10) 0.0231(5) Uani 1 d . .
N7 N 0.7645(5) 0.5288(9) 0.6775(6) 0.022(3) Uani 1 d . .
N8 N 0.8040(5) 0.6675(10) 0.6425(6) 0.023(3) Uani 1 d . .
N9 N 0.8646(5) 0.5233(11) 0.7191(7) 0.033(4) Uani 1 d . .
N10 N 0.8493(5) 0.5150(9) 0.6064(7) 0.030(3) Uani 1 d . .
N11 N 0.7473(5) 0.5170(10) 0.5577(6) 0.024(3) Uani 1 d . .
N12 N 0.8008(5) 0.3758(10) 0.6322(7) 0.028(3) Uani 1 d . .
C31 C 0.7539(6) 0.6236(12) 0.6847(7) 0.021(3) Uani 1 d . .
C32 C 0.7747(5) 0.7014(11) 0.6629(7) 0.018(3) Uani 1 d . .
C33 C 0.8268(7) 0.7286(13) 0.6232(8) 0.031(4) Uani 1 d . .
H33 H 0.8464 0.7020 0.6088 0.037 Uiso 1 calc R .
C34 C 0.8217(7) 0.8315(14) 0.6243(8) 0.036(4) Uani 1 d . .
H34 H 0.8386 0.8747 0.6124 0.043 Uiso 1 calc R .
C35 C 0.7903(7) 0.8682(12) 0.6440(8) 0.031(4) Uani 1 d . .
H35 H 0.7852 0.9369 0.6437 0.037 Uiso 1 calc R .
C36 C 0.7672(6) 0.8048(12) 0.6634(7) 0.025(4) Uani 1 d . .
H36 H 0.7468 0.8295 0.6770 0.030 Uiso 1 calc R .
C37 C 0.7260(7) 0.6447(14) 0.7112(9) 0.040(5) Uani 1 d . .
H37 H 0.7184 0.7107 0.7149 0.048 Uiso 1 calc R .
C38 C 0.7089(8) 0.5645(16) 0.7329(9) 0.045(5) Uani 1 d . .
H38 H 0.6921 0.5761 0.7542 0.054 Uiso 1 calc R .
C39 C 0.7184(8) 0.4686(14) 0.7208(9) 0.040(5) Uani 1 d . .
H39 H 0.7060 0.4135 0.7313 0.048 Uiso 1 calc R .
C40 C 0.7461(7) 0.4550(14) 0.6933(9) 0.036(4) Uani 1 d . .
H40 H 0.7521 0.3899 0.6855 0.043 Uiso 1 calc R .
C41 C 0.9039(7) 0.5243(14) 0.7118(10) 0.044(5) Uani 1 d . .
C42 C 0.8961(6) 0.5152(12) 0.6509(10) 0.035(5) Uani 1 d . .
C43 C 0.8368(8) 0.5060(16) 0.5461(11) 0.051(6) Uani 1 d . .
H43 H 0.8045 0.5020 0.5158 0.061 Uiso 1 calc R .
C44 C 0.8731(12) 0.5024(19) 0.5273(13) 0.071(8) Uani 1 d . .
H44 H 0.8644 0.5029 0.4850 0.086 Uiso 1 calc R .
C45 C 0.9180(9) 0.4985(18) 0.5704(15) 0.066(8) Uani 1 d . .
H45 H 0.9409 0.4919 0.5578 0.079 Uiso 1 calc R .
C46 C 0.9343(8) 0.5036(18) 0.6357(15) 0.069(8) Uani 1 d . .
H46 H 0.9667 0.4999 0.6661 0.083 Uiso 1 calc R .
C47 C 0.9501(11) 0.5320(17) 0.7639(15) 0.079(9) Uani 1 d . .
H47 H 0.9774 0.5311 0.7598 0.095 Uiso 1 calc R .
C48 C 0.9530(12) 0.5409(17) 0.8215(16) 0.091(12) Uani 1 d . .
H48 H 0.9833 0.5474 0.8567 0.109 Uiso 1 calc R .
C49 C 0.9138(9) 0.5408(19) 0.8299(10) 0.066(8) Uani 1 d . .
H49 H 0.9169 0.5468 0.8695 0.079 Uiso 1 calc R .
C50 C 0.8681(8) 0.5311(17) 0.7750(11) 0.055(6) Uani 1 d . .
H50 H 0.8404 0.5302 0.7784 0.066 Uiso 1 calc R .
C51 C 0.7330(6) 0.4217(14) 0.5386(8) 0.029(4) Uani 1 d . .
C52 C 0.7622(6) 0.3458(11) 0.5793(7) 0.018(3) Uani 1 d . .
C53 C 0.8299(7) 0.3106(13) 0.6740(9) 0.038(5) Uani 1 d . .
H53 H 0.8573 0.3332 0.7096 0.046 Uiso 1 calc R .
C54 C 0.8201(9) 0.2062(14) 0.6656(10) 0.055(6) Uani 1 d . .
H54 H 0.8392 0.1603 0.6964 0.067 Uiso 1 calc R .
C55 C 0.7818(9) 0.1765(15) 0.6110(9) 0.050(6) Uani 1 d . .
H55 H 0.7757 0.1084 0.6031 0.060 Uiso 1 calc R .
C56 C 0.7531(7) 0.2413(14) 0.5690(8) 0.036(5) Uani 1 d . .
H56 H 0.7266 0.2189 0.5322 0.043 Uiso 1 calc R .
C57 C 0.6914(7) 0.4051(13) 0.4808(8) 0.033(4) Uani 1 d . .
H57 H 0.6808 0.3402 0.4674 0.040 Uiso 1 calc R .
C58 C 0.6652(8) 0.4896(14) 0.4421(9) 0.039(5) Uani 1 d . .
H58 H 0.6381 0.4812 0.4028 0.046 Uiso 1 calc R .
C59 C 0.6827(7) 0.5847(12) 0.4668(7) 0.033(4) Uani 1 d . .
H59 H 0.6665 0.6414 0.4443 0.040 Uiso 1 calc R .
C60 C 0.7236(6) 0.5949(12) 0.5238(8) 0.024(4) Uani 1 d . .
H60 H 0.7349 0.6589 0.5389 0.029 Uiso 1 calc R .
W1 W 0.68085(2) 0.08048(5) 0.97460(3) 0.02228(15) Uani 1 d . .
W2 W 0.75532(2) 0.19572(5) 0.93481(3) 0.02316(15) Uani 1 d . .
W3 W 0.76017(2) -0.05358(5) 0.95428(3) 0.02480(16) Uani 1 d . .
W4 W 0.66252(3) -0.21325(5) 0.83913(3) 0.02751(17) Uani 1 d . .
W5 W 0.58257(2) -0.08049(5) 0.85944(3) 0.02643(16) Uani 1 d . .
W6 W 0.57550(2) 0.19600(5) 0.83803(3) 0.02114(15) Uani 1 d . .
W7 W 0.65001(2) 0.30819(5) 0.79832(3) 0.02056(15) Uani 1 d . .
W8 W 0.56134(3) 0.16149(6) 0.69230(3) 0.03058(17) Uani 1 d . .
W9 W 0.56795(3) -0.10899(6) 0.71347(4) 0.03530(19) Uani 1 d . .
W10 W 0.74358(3) -0.08572(6) 0.79307(3) 0.02935(17) Uani 1 d . .
W11 W 0.73858(3) 0.16228(5) 0.77339(3) 0.02839(17) Uani 1 d . .
Mo1 Mo 0.65065(6) 0.01748(12) 0.67685(7) 0.0285(3) Uani 1 d . .
Si1 Si 0.66139(16) 0.0479(3) 0.82096(19) 0.0090(7) Uani 1 d . .
O1 O 0.7011(4) 0.0611(7) 0.8961(5) 0.021(2) Uani 1 d . .
O2 O 0.7275(4) 0.1848(8) 0.9882(5) 0.025(3) Uani 1 d . .
O3 O 0.7917(4) 0.0748(8) 0.9738(5) 0.025(3) Uani 1 d . .
O4 O 0.7329(4) -0.0147(8) 1.0062(5) 0.024(2) Uani 1 d . .
O5 O 0.7115(4) -0.1530(9) 0.9157(5) 0.027(3) Uani 1 d . .
O6 O 0.6304(4) -0.0535(7) 0.8127(5) 0.018(2) Uani 1 d . .
O7 O 0.6365(4) -0.0243(8) 0.9325(5) 0.024(3) Uani 1 d . .
O8 O 0.5639(4) 0.0551(8) 0.8399(5) 0.023(2) Uani 1 d . .
O9 O 0.6321(4) 0.1696(8) 0.9187(5) 0.021(2) Uani 1 d . .
O10 O 0.6260(4) 0.1453(7) 0.7968(5) 0.015(2) Uani 1 d . .
O11 O 0.7006(4) 0.2753(8) 0.8809(5) 0.025(3) Uani 1 d . .
O12 O 0.6080(4) 0.3144(8) 0.8329(5) 0.020(2) Uani 1 d . .
O13 O 0.5949(4) 0.2878(8) 0.7186(5) 0.023(2) Uani 1 d . .
O14 O 0.5367(4) 0.1998(8) 0.7506(5) 0.023(2) Uani 1 d . .
O15 O 0.5473(4) 0.0263(8) 0.7027(5) 0.029(3) Uani 1 d . .
O16 O 0.5447(4) -0.1189(8) 0.7753(5) 0.029(3) Uani 1 d . .
O17 O 0.6069(4) -0.2240(8) 0.7581(5) 0.027(3) Uani 1 d . .
O18 O 0.6064(4) -0.0808(8) 0.6818(5) 0.030(3) Uani 1 d . .
O19 O 0.6008(4) 0.1181(8) 0.6654(5) 0.028(3) Uani 1 d . .
O20 O 0.6894(4) 0.0371(8) 0.7816(5) 0.024(2) Uani 1 d . .
O21 O 0.7675(4) -0.0587(9) 0.8835(5) 0.028(3) Uani 1 d . .
O22 O 0.7002(4) -0.1745(8) 0.8024(5) 0.028(3) Uani 1 d . .
O23 O 0.7742(4) 0.0396(8) 0.7933(5) 0.027(3) Uani 1 d . .
O24 O 0.7634(4) 0.1726(8) 0.8657(5) 0.021(2) Uani 1 d . .
O25 O 0.6910(4) 0.2533(7) 0.7689(5) 0.020(2) Uani 1 d . .
O26 O 0.7022(4) 0.1244(8) 0.6926(5) 0.030(3) Uani 1 d . .
O27 O 0.7792(4) 0.2442(9) 0.7701(6) 0.034(3) Uani 1 d . .
O28 O 0.7046(4) -0.0854(8) 0.7092(5) 0.030(3) Uani 1 d . .
O29 O 0.7880(4) -0.1708(8) 0.8012(5) 0.029(3) Uani 1 d . .
O30 O 0.6256(5) 0.0051(10) 0.5860(6) 0.047(4) Uani 1 d . .
O31 O 0.5195(5) -0.1684(9) 0.6503(6) 0.039(3) Uani 1 d . .
O32 O 0.5114(4) 0.1961(9) 0.6253(5) 0.033(3) Uani 1 d . .
O33 O 0.6604(4) 0.4334(8) 0.7951(5) 0.031(3) Uani 1 d . .
O34 O 0.5378(4) 0.2465(9) 0.8608(6) 0.031(3) Uani 1 d . .
O35 O 0.6200(4) -0.2013(8) 0.8741(6) 0.028(3) Uani 1 d . .
O36 O 0.5460(5) -0.1191(9) 0.8887(6) 0.038(3) Uani 1 d . .
O37 O 0.6772(5) -0.3383(9) 0.8543(6) 0.041(3) Uani 1 d . .
O38 O 0.8085(4) -0.1231(9) 1.0085(5) 0.032(3) Uani 1 d . .
O39 O 0.7986(4) 0.2842(9) 0.9758(5) 0.032(3) Uani 1 d . .
O40 O 0.6768(4) 0.0957(8) 1.0410(5) 0.029(3) Uani 1 d . .
O1W O 0.9279(6) 0.2402(15) 0.1344(11) 0.100(7) Uani 1 d . .
O2W O 0.3908(6) -0.5683(18) 0.5675(9) 0.102(8) Uani 1 d . .
O3W O 0.2551(7) 0.0003(19) 0.3982(11) 0.110(7) Uani 1 d . .
O4W O 0.5369(8) 0.0930(18) 0.4989(11) 0.122(9) Uani 1 d . .
O5W O 0.3587(7) 0.4626(16) 0.2859(11) 0.100(7) Uani 1 d . .
O6W O 0.5121(15) 0.092(2) 0.0311(15) 0.184(16) Uani 1 d . .
O7W O 0.8848(10) 0.171(2) 0.3123(12) 0.148(11) Uani 1 d . .
O8W O 0.9372(7) 0.2209(14) 0.2488(11) 0.106(8) Uani 1 d . .

loop_
_atom_site_aniso_label
_atom_site_aniso_U_11
_atom_site_aniso_U_22
_atom_site_aniso_U_33
_atom_site_aniso_U_23
_atom_site_aniso_U_13
_atom_site_aniso_U_12
Co1 0.0185(12) 0.0327(13) 0.0260(12) -0.0015(10) 0.0109(10) -0.0046(10)
N1 0.025(8) 0.014(7) 0.040(8) 0.004(6) 0.015(7) 0.003(6)
N2 0.019(8) 0.047(9) 0.022(7) -0.004(6) 0.006(6) 0.002(7)
N3 0.029(9) 0.042(10) 0.028(8) -0.014(7) 0.001(7) -0.003(8)
N4 0.044(6) 0.088(8) 0.046(6) -0.015(6) 0.027(5) -0.034(7)
N5 0.023(8) 0.026(7) 0.025(7) 0.007(6) 0.009(6) 0.002(6)
N6 0.022(8) 0.034(8) 0.021(7) 0.000(6) 0.009(6) -0.003(6)
C1 0.031(10) 0.026(9) 0.020(8) -0.003(7) 0.012(8) 0.015(8)
C2 0.028(10) 0.023(9) 0.059(12) -0.019(8) 0.032(10) -0.011(7)
C3 0.044(13) 0.050(12) 0.037(11) -0.001(9) 0.028(10) -0.013(10)
C4 0.039(11) 0.023(9) 0.043(10) 0.017(8) 0.029(9) 0.009(8)
C5 0.029(10) 0.034(10) 0.035(10) -0.008(8) 0.019(9) 0.000(8)
C6 0.034(11) 0.033(10) 0.038(10) -0.023(8) 0.017(9) -0.008(8)
C7 0.032(11) 0.033(10) 0.033(10) -0.007(8) 0.016(9) -0.010(8)
C8 0.045(13) 0.041(11) 0.048(12) -0.012(10) 0.023(11) -0.019(10)
C9 0.061(14) 0.028(10) 0.071(15) 0.009(10) 0.050(13) -0.010(10)
C10 0.039(11) 0.027(9) 0.042(11) 0.000(8) 0.031(9) -0.001(8)
C11 0.023(11) 0.11(2) 0.023(10) -0.005(11) 0.000(9) -0.002(12)
C12 0.045(6) 0.091(8) 0.049(6) -0.016(6) 0.027(5) -0.034(7)
C13 0.046(6) 0.090(8) 0.047(6) -0.014(6) 0.028(5) -0.036(7)
C14 0.050(6) 0.093(8) 0.052(6) -0.014(6) 0.027(5) -0.035(7)
C15 0.051(6) 0.095(8) 0.053(6) -0.014(6) 0.026(5) -0.034(7)
C16 0.047(6) 0.094(8) 0.052(6) -0.016(6) 0.026(5) -0.034(7)
C17 0.010(10) 0.14(3) 0.043(13) -0.003(14) 0.013(9) 0.005(13)
C18 0.055(13) 0.13(2) 0.103(18) 0.007(16) 0.040(14) 0.044(15)
C19 0.059(13) 0.13(2) 0.105(18) 0.007(16) 0.036(15) 0.044(15)
C20 0.059(17) 0.10(2) 0.083(19) -0.008(17) 0.040(16) 0.028(16)
C21 0.028(10) 0.038(10) 0.026(9) -0.003(7) 0.011(8) -0.019(8)
C22 0.021(9) 0.030(9) 0.032(9) -0.005(7) 0.021(8) -0.012(7)
C23 0.035(11) 0.035(11) 0.049(12) -0.010(9) 0.024(10) -0.008(9)
C24 0.017(9) 0.040(11) 0.034(10) 0.014(8) -0.001(8) 0.000(8)
C25 0.034(11) 0.023(10) 0.066(14) 0.003(9) 0.029(11) -0.003(8)
C26 0.039(11) 0.029(10) 0.044(11) -0.003(8) 0.028(10) -0.006(8)
C27 0.066(15) 0.037(11) 0.064(14) -0.009(10) 0.053(13) -0.017(11)
C28 0.047(13) 0.058(14) 0.016(9) -0.006(9) 0.003(9) -0.016(11)
C29 0.038(12) 0.048(12) 0.024(10) 0.008(8) 0.005(9) -0.009(10)
C30 0.035(12) 0.065(14) 0.036(11) 0.014(10) 0.010(10) 0.003(10)
Co2 0.0200(12) 0.0216(11) 0.0274(11) 0.0019(9) 0.0115(10) 0.0015(9)
N7 0.025(8) 0.021(7) 0.019(7) 0.008(5) 0.008(6) -0.002(6)
N8 0.019(7) 0.027(7) 0.027(7) 0.008(6) 0.014(6) -0.001(6)
N9 0.017(8) 0.035(9) 0.029(8) -0.001(6) -0.002(7) -0.002(6)
N10 0.034(9) 0.011(7) 0.046(9) 0.009(6) 0.022(8) 0.005(6)
N11 0.022(8) 0.031(8) 0.024(7) -0.011(6) 0.016(6) -0.007(6)
N12 0.027(8) 0.021(7) 0.038(8) 0.002(6) 0.018(7) 0.001(6)
C31 0.015(8) 0.025(8) 0.016(8) 0.001(6) 0.002(7) 0.000(7)
C32 0.016(8) 0.020(8) 0.019(7) 0.003(6) 0.009(7) 0.013(6)
C33 0.037(11) 0.032(10) 0.040(10) 0.009(8) 0.032(9) 0.005(8)
C34 0.039(11) 0.034(10) 0.032(10) 0.005(8) 0.015(9) -0.014(9)
C35 0.038(11) 0.020(9) 0.032(9) 0.015(7) 0.016(9) -0.002(8)
C36 0.032(10) 0.022(8) 0.024(8) 0.002(6) 0.015(8) 0.001(7)
C37 0.050(12) 0.035(11) 0.060(13) -0.013(9) 0.048(11) -0.019(9)
C38 0.050(14) 0.058(14) 0.037(11) -0.002(10) 0.029(11) -0.021(11)
C39 0.057(13) 0.037(11) 0.034(10) 0.011(8) 0.029(10) -0.006(10)
C40 0.039(11) 0.033(10) 0.043(11) 0.003(8) 0.025(10) -0.001(9)
C41 0.027(11) 0.037(11) 0.049(13) -0.012(9) 0.004(10) -0.010(9)
C42 0.022(9) 0.015(8) 0.076(15) -0.001(8) 0.030(10) 0.006(7)
C43 0.045(13) 0.064(14) 0.067(15) -0.001(12) 0.045(12) -0.004(11)
C44 0.11(3) 0.067(17) 0.073(18) 0.022(13) 0.069(19) 0.029(16)
C45 0.047(16) 0.066(17) 0.11(2) 0.035(16) 0.058(17) 0.030(13)
C46 0.026(12) 0.056(15) 0.11(2) -0.008(15) 0.020(14) -0.005(11)
C47 0.08(2) 0.037(13) 0.09(2) 0.003(13) 0.021(18) -0.009(13)
C48 0.07(2) 0.034(14) 0.10(2) -0.020(14) -0.010(19) -0.004(13)
C49 0.052(17) 0.088(19) 0.030(12) 0.005(11) -0.001(11) 0.036(14)
C50 0.032(12) 0.066(15) 0.054(14) -0.002(11) 0.011(11) 0.003(11)
C51 0.020(9) 0.042(11) 0.031(9) 0.000(8) 0.016(8) -0.006(8)
C52 0.024(9) 0.015(7) 0.020(8) 0.001(6) 0.013(7) 0.005(6)
C53 0.039(11) 0.021(9) 0.034(10) 0.001(7) 0.001(9) -0.002(8)
C54 0.077(17) 0.032(11) 0.055(14) 0.025(10) 0.030(13) 0.030(11)
C55 0.070(16) 0.036(11) 0.032(11) 0.009(9) 0.017(11) -0.005(11)
C56 0.050(12) 0.042(11) 0.023(9) -0.009(8) 0.023(9) -0.011(9)
C57 0.040(12) 0.024(9) 0.024(9) -0.004(7) 0.006(8) -0.011(8)
C58 0.045(12) 0.039(11) 0.031(10) 0.002(8) 0.019(9) -0.011(9)
C59 0.051(12) 0.020(9) 0.021(9) 0.011(7) 0.012(9) 0.010(8)
C60 0.028(10) 0.024(9) 0.029(9) 0.000(7) 0.020(8) -0.004(7)
W1 0.0228(4) 0.0271(4) 0.0195(3) -0.0001(3) 0.0124(3) 0.0018(3)
W2 0.0194(3) 0.0259(4) 0.0237(3) -0.0038(3) 0.0103(3) -0.0036(3)
W3 0.0222(4) 0.0289(4) 0.0228(3) 0.0023(3) 0.0108(3) 0.0059(3)
W4 0.0324(4) 0.0190(3) 0.0319(4) -0.0012(3) 0.0166(3) 0.0007(3)
W5 0.0267(4) 0.0255(4) 0.0318(4) 0.0002(3) 0.0181(3) -0.0047(3)
W6 0.0181(3) 0.0248(3) 0.0239(3) 0.0003(3) 0.0130(3) 0.0019(3)
W7 0.0226(4) 0.0187(3) 0.0240(3) 0.0004(3) 0.0143(3) -0.0005(3)
W8 0.0259(4) 0.0350(4) 0.0286(4) 0.0002(3) 0.0119(3) 0.0031(3)
W9 0.0318(4) 0.0345(4) 0.0360(4) -0.0085(3) 0.0140(4) -0.0045(3)
W10 0.0277(4) 0.0319(4) 0.0318(4) -0.0033(3) 0.0173(3) 0.0064(3)
W11 0.0263(4) 0.0322(4) 0.0334(4) 0.0014(3) 0.0200(3) 0.0007(3)
Mo1 0.0317(9) 0.0330(8) 0.0237(8) -0.0007(6) 0.0160(7) 0.0056(7)
Si1 0.0085(17) 0.0123(17) 0.0075(16) -0.0010(14) 0.0048(14) 0.0018(15)
O1 0.027(6) 0.019(6) 0.017(5) -0.003(4) 0.011(5) -0.002(5)
O2 0.029(7) 0.024(6) 0.024(6) -0.012(5) 0.016(5) -0.007(5)
O3 0.027(7) 0.035(7) 0.015(5) 0.007(5) 0.013(5) 0.011(5)
O4 0.016(6) 0.033(6) 0.021(6) -0.004(5) 0.009(5) -0.008(5)
O5 0.029(7) 0.034(7) 0.025(6) -0.002(5) 0.019(5) 0.007(5)
O6 0.019(6) 0.014(5) 0.017(5) 0.008(4) 0.007(5) 0.004(4)
O7 0.033(7) 0.029(6) 0.020(6) 0.001(5) 0.020(5) 0.003(5)
O8 0.029(7) 0.018(6) 0.036(6) 0.004(5) 0.025(6) 0.004(5)
O9 0.019(6) 0.029(6) 0.016(5) -0.002(4) 0.010(5) 0.006(5)
O10 0.015(5) 0.007(5) 0.021(5) 0.000(4) 0.007(5) -0.001(4)
O11 0.022(6) 0.030(6) 0.025(6) 0.000(5) 0.013(5) 0.003(5)
O12 0.019(6) 0.022(6) 0.017(5) -0.002(4) 0.007(5) -0.001(4)
O13 0.028(6) 0.023(6) 0.026(6) -0.006(5) 0.020(5) 0.001(5)
O14 0.014(6) 0.028(6) 0.029(6) -0.007(5) 0.011(5) -0.007(5)
O15 0.023(6) 0.027(6) 0.031(6) -0.001(5) 0.010(5) -0.002(5)
O16 0.025(7) 0.032(7) 0.028(6) -0.007(5) 0.011(5) -0.016(5)
O17 0.030(7) 0.016(6) 0.031(6) -0.010(5) 0.012(6) -0.009(5)
O18 0.036(7) 0.024(6) 0.030(6) -0.007(5) 0.017(6) -0.005(5)
O19 0.034(7) 0.021(6) 0.030(6) -0.008(5) 0.017(6) -0.008(5)
O20 0.023(6) 0.024(6) 0.024(6) 0.000(5) 0.013(5) 0.002(5)
O21 0.015(6) 0.051(8) 0.018(6) 0.000(5) 0.008(5) 0.006(5)
O22 0.039(7) 0.018(6) 0.038(7) -0.004(5) 0.028(6) 0.005(5)
O23 0.028(7) 0.030(6) 0.025(6) -0.006(5) 0.014(5) 0.001(5)
O24 0.017(6) 0.029(6) 0.019(5) 0.002(4) 0.011(5) -0.001(5)
O25 0.019(6) 0.020(6) 0.029(6) 0.013(4) 0.018(5) 0.007(4)
O26 0.033(7) 0.034(7) 0.019(6) 0.004(5) 0.011(5) 0.010(6)
O27 0.024(7) 0.041(7) 0.044(7) 0.003(6) 0.021(6) -0.002(6)
O28 0.037(8) 0.029(6) 0.026(6) 0.004(5) 0.018(6) 0.010(6)
O29 0.027(7) 0.031(7) 0.037(7) -0.003(5) 0.022(6) 0.005(5)
O30 0.061(10) 0.041(8) 0.051(8) -0.008(7) 0.036(8) 0.013(7)
O31 0.035(8) 0.031(7) 0.033(7) -0.005(5) 0.004(6) -0.010(6)
O32 0.034(7) 0.032(7) 0.026(6) -0.001(5) 0.011(6) 0.007(6)
O33 0.025(7) 0.029(7) 0.033(7) -0.006(5) 0.010(6) -0.002(5)
O34 0.022(6) 0.030(7) 0.039(7) -0.004(5) 0.013(6) 0.000(5)
O35 0.035(7) 0.022(6) 0.040(7) 0.001(5) 0.028(6) -0.008(5)
O36 0.042(8) 0.025(7) 0.060(9) 0.007(6) 0.034(7) 0.009(6)
O37 0.056(9) 0.023(6) 0.046(8) -0.003(6) 0.026(7) -0.007(6)
O38 0.020(6) 0.043(7) 0.030(7) 0.005(5) 0.011(5) 0.005(5)
O39 0.029(7) 0.041(7) 0.023(6) -0.008(5) 0.011(5) -0.011(6)
O40 0.025(7) 0.031(7) 0.033(6) 0.010(5) 0.016(6) 0.009(5)
O1W 0.048(11) 0.097(15) 0.16(2) 0.029(14) 0.058(13) -0.003(10)
O2W 0.026(9) 0.19(2) 0.090(14) 0.037(14) 0.026(10) -0.010(11)
O3W 0.048(12) 0.15(2) 0.117(18) 0.018(15) 0.030(12) 0.010(13)
O4W 0.094(18) 0.119(18) 0.110(18) 0.039(14) 0.018(14) 0.002(14)
O5W 0.056(13) 0.134(19) 0.134(19) -0.035(15) 0.064(13) -0.031(12)
O6W 0.34(5) 0.13(2) 0.19(3) 0.06(2) 0.21(3) 0.10(3)
O7W 0.13(2) 0.22(3) 0.11(2) 0.06(2) 0.069(19) 0.06(2)
O8W 0.057(12) 0.071(13) 0.14(2) -0.007(13) 0.016(13) -0.018(10)

loop_
_atom_type_symbol
_atom_type_description
_atom_type_scat_dispersion_real
_atom_type_scat_dispersion_imag
_atom_type_scat_source
C C 0.0030 0.0020 'International Tables Vol C Tables 4.2.6.8 and 6.1.1.4'
H H 0.0000 0.0000 'International Tables Vol C Tables 4.2.6.8 and 6.1.1.4'
Co Co 0.3490 0.9720 'International Tables Vol C Tables 4.2.6.8 and 6.1.1.4'
Mo Mo -1.6830 0.6860 'International Tables Vol C Tables 4.2.6.8 and 6.1.1.4'
N N 0.0060 0.0030 'International Tables Vol C Tables 4.2.6.8 and 6.1.1.4'
O O 0.0110 0.0060 'International Tables Vol C Tables 4.2.6.8 and 6.1.1.4'
Si Si 0.0820 0.0700 'International Tables Vol C Tables 4.2.6.8 and 6.1.1.4'
W W -0.8490 6.8720 'International Tables Vol C Tables 4.2.6.8 and 6.1.1.4'

loop_
_geom_angle_atom_site_label_1
_geom_angle_atom_site_label_2
_geom_angle_atom_site_label_3
_geom_angle
N2 Co1 N1 84.5(6)
N2 Co1 N4 94.0(7)
N2 Co1 N5 176.3(6)
N2 Co1 N6 92.8(6)
N3 Co1 N1 93.3(6)
N3 Co1 N2 88.7(6)
N3 Co1 N4 83.5(9)
N3 Co1 N5 94.7(6)
N3 Co1 N6 177.4(6)
N4 Co1 N1 176.6(8)
N4 Co1 N5 87.9(7)
N4 Co1 N6 94.2(8)
N5 Co1 N1 93.7(6)
N5 Co1 N6 83.9(6)
N6 Co1 N1 89.0(6)
C1 N1 Co1 112.3(12)
C10 N1 Co1 125.6(12)
C10 N1 C1 122.0(15)
C2 N2 Co1 113.0(12)
C3 N2 Co1 127.7(13)
C3 N2 C2 119.1(15)
C11 N3 Co1 114.6(16)
C20 N3 Co1 124.7(17)
C20 N3 C11 121(2)
C12 N4 Co1 112.4(17)
C13 N4 Co1 128.3(17)
C13 N4 C12 119(2)
C21 N5 Co1 113.2(10)
C30 N5 Co1 130.0(14)
C30 N5 C21 116.4(16)
C22 N6 Co1 115.0(11)
C23 N6 Co1 126.2(12)
C23 N6 C22 118.8(15)
N1 C1 C2 114.7(15)
C7 C1 N1 120.5(16)
C7 C1 C2 124.8(16)
N2 C2 C1 115.3(16)
N2 C2 C6 118.9(16)
C6 C2 C1 125.8(16)
N2 C3 H3 119.8
N2 C3 C4 120.4(18)
C4 C3 H3 119.8
C3 C4 H4 119.3
C5 C4 C3 121.3(17)
C5 C4 H4 119.3
C4 C5 H5 119.5
C4 C5 C6 121.0(17)
C6 C5 H5 119.5
C2 C6 H6 120.5
C5 C6 C2 119.1(16)
C5 C6 H6 120.5
C1 C7 H7 120.3
C8 C7 C1 119.4(18)
C8 C7 H7 120.3
C7 C8 H8 119.5
C7 C8 C9 120.9(18)
C9 C8 H8 119.5
C8 C9 H9 120.6
C8 C9 C10 118.7(17)
C10 C9 H9 120.6
N1 C10 C9 118.5(17)
N1 C10 H10 120.8
C9 C10 H10 120.8
N3 C11 C12 115(2)
N3 C11 C17 120(2)
C12 C11 C17 126(2)
N4 C12 C11 114.6(19)
N4 C12 C16 120(3)
C11 C12 C16 125(2)
N4 C13 H13 117.6
N4 C13 C14 125(2)
C14 C13 H13 117.6
C13 C14 H14 123.1
C13 C14 C15 114(2)
C15 C14 H14 123.1
C14 C15 H15 119.9
C16 C15 C14 120(2)
C16 C15 H15 119.9
C12 C16 H16 119.1
C15 C16 C12 122(3)
C15 C16 H16 119.1
C11 C17 H17 119.1
C18 C17 C11 122(2)
C18 C17 H17 119.1
C17 C18 H18 121.0
C19 C18 C17 118(3)
C19 C18 H18 121.0
C18 C19 H19 121.6
C18 C19 C20 117(3)
C20 C19 H19 121.6
N3 C20 C19 123(3)
N3 C20 H20 118.7
C19 C20 H20 118.7
N5 C21 C22 113.5(15)
N5 C21 C27 120.0(17)
C27 C21 C22 126.5(19)
N6 C22 C21 114.0(15)
N6 C22 C26 121.7(16)
C26 C22 C21 124.2(16)
N6 C23 H23 119.8
N6 C23 C24 120.4(17)
C24 C23 H23 119.8
C23 C24 H24 119.8
C25 C24 C23 120.5(17)
C25 C24 H24 119.8
C24 C25 H25 120.5
C24 C25 C26 119.0(18)
C26 C25 H25 120.5
C22 C26 H26 120.3
C25 C26 C22 119.4(17)
C25 C26 H26 120.3
C21 C27 H27 121.1
C28 C27 C21 118(2)
C28 C27 H27 121.1
C27 C28 H28 118.5
C29 C28 C27 123(2)
C29 C28 H28 118.5
C28 C29 H29 119.9
C28 C29 C30 120.1(19)
C30 C29 H29 119.9
N5 C30 C29 122(2)
N5 C30 H30 118.8
C29 C30 H30 118.8
N7 Co2 N8 83.7(5)
N9 Co2 N7 93.8(6)
N9 Co2 N8 88.5(6)
N9 Co2 N10 83.0(7)
N9 Co2 N11 178.4(6)
N9 Co2 N12 95.9(6)
N10 Co2 N7 176.7(6)
N10 Co2 N8 95.4(5)
N10 Co2 N11 95.4(6)
N10 Co2 N12 88.0(6)
N11 Co2 N7 87.8(5)
N11 Co2 N8 92.0(6)
N12 Co2 N7 93.1(6)
N12 Co2 N8 174.7(6)
N12 Co2 N11 83.6(6)
C31 N7 Co2 112.8(10)
C40 N7 Co2 127.7(12)
C40 N7 C31 119.5(15)
C32 N8 Co2 112.8(10)
C33 N8 Co2 124.7(12)
C33 N8 C32 122.3(14)
C41 N9 Co2 111.7(13)
C50 N9 Co2 126.2(14)
C50 N9 C41 121.9(17)
C42 N10 Co2 113.9(13)
C43 N10 Co2 125.9(13)
C43 N10 C42 120.1(17)
C51 N11 Co2 111.6(12)
C60 N11 Co2 126.1(11)
C60 N11 C51 122.3(15)
C52 N12 Co2 112.4(10)
C53 N12 Co2 126.5(12)
C53 N12 C52 121.1(14)
N7 C31 C32 115.4(14)
N7 C31 C37 121.5(15)
C37 C31 C32 123.1(15)
N8 C32 C31 115.1(13)
N8 C32 C36 119.2(14)
C36 C32 C31 125.7(14)
N8 C33 H33 119.6
N8 C33 C34 120.8(16)
C34 C33 H33 119.6
C33 C34 H34 121.2
C33 C34 C35 117.7(16)
C35 C34 H34 121.2
C34 C35 H35 119.7
C36 C35 C34 120.7(16)
C36 C35 H35 119.7
C32 C36 H36 120.4
C35 C36 C32 119.2(16)
C35 C36 H36 120.4
C31 C37 H37 120.4
C31 C37 C38 119.1(18)
C38 C37 H37 120.4
C37 C38 H38 121.6
C39 C38 C37 116.8(19)
C39 C38 H38 121.6
C38 C39 H39 120.2
C40 C39 C38 119.6(18)
C40 C39 H39 120.2
N7 C40 C39 123.2(18)
N7 C40 H40 118.4
C39 C40 H40 118.4
N9 C41 C42 117.1(17)
N9 C41 C47 121(2)
C42 C41 C47 122(2)
N10 C42 C41 114.0(16)
N10 C42 C46 122(2)
C41 C42 C46 124(2)
N10 C43 H43 119.7
N10 C43 C44 121(2)
C44 C43 H43 119.7
C43 C44 H44 120.6
C45 C44 C43 119(2)
C45 C44 H44 120.6
C44 C45 H45 118.1
C44 C45 C46 124(2)
C46 C45 H45 118.1
C42 C46 H46 122.9
C45 C46 C42 114(2)
C45 C46 H46 122.9
C41 C47 H47 121.7
C48 C47 C41 117(3)
C48 C47 H47 121.7
C47 C48 H48 118.2
C49 C48 C47 124(3)
C49 C48 H48 118.2
C48 C49 H49 121.7
C48 C49 C50 117(2)
C50 C49 H49 121.7
N9 C50 C49 121(2)
N9 C50 H50 119.7
C49 C50 H50 119.7
N11 C51 C52 116.0(15)
N11 C51 C57 119.2(16)
C57 C51 C52 124.8(16)
N12 C52 C51 116.4(14)
N12 C52 C56 118.5(14)
C51 C52 C56 125.0(15)
N12 C53 H53 119.5
N12 C53 C54 121.1(17)
C54 C53 H53 119.5
C53 C54 H54 121.4
C55 C54 C53 117.2(17)
C55 C54 H54 121.4
C54 C55 H55 119.2
C56 C55 C54 121.7(19)
C56 C55 H55 119.2
C52 C56 H56 119.9
C55 C56 C52 120.3(18)
C55 C56 H56 119.9
C51 C57 H57 120.2
C51 C57 C58 119.6(16)
C58 C57 H57 120.2
C57 C58 H58 121.8
C59 C58 C57 116.4(17)
C59 C58 H58 121.8
C58 C59 H59 119.7
C60 C59 C58 120.7(16)
C60 C59 H59 119.7
N11 C60 C59 121.9(15)
N11 C60 H60 119.1
C59 C60 H60 119.1
O2 W1 O1 73.5(4)
O4 W1 O1 73.8(4)
O4 W1 O2 88.0(5)
O7 W1 O1 84.8(4)
O7 W1 O2 157.9(4)
O7 W1 O4 89.9(4)
O7 W1 O9 86.7(5)
O9 W1 O1 86.5(4)
O9 W1 O2 87.9(5)
O9 W1 O4 160.2(4)
O40 W1 O1 169.8(5)
O40 W1 O2 99.6(5)
O40 W1 O4 98.8(5)
O40 W1 O7 102.5(5)
O40 W1 O9 101.0(5)
O2 W2 O1 73.6(4)
O2 W2 O3 88.2(5)
O3 W2 O1 72.9(4)
O11 W2 O1 84.5(4)
O11 W2 O2 86.5(5)
O11 W2 O3 157.4(5)
O24 W2 O1 85.1(4)
O24 W2 O2 158.3(4)
O24 W2 O3 89.5(4)
O24 W2 O11 87.4(5)
O39 W2 O1 169.8(5)
O39 W2 O2 99.5(5)
O39 W2 O3 99.8(5)
O39 W2 O11 102.7(5)
O39 W2 O24 102.2(5)
O3 W3 O1 74.4(4)
O3 W3 O4 87.1(4)
O4 W3 O1 74.3(4)
O5 W3 O1 86.4(4)
O5 W3 O3 160.7(5)
O5 W3 O4 89.4(4)
O21 W3 O1 83.7(4)
O21 W3 O3 88.3(5)
O21 W3 O4 158.0(5)
O21 W3 O5 87.8(5)
O38 W3 O1 169.5(5)
O38 W3 O3 97.3(5)
O38 W3 O4 99.3(5)
O38 W3 O5 102.1(5)
O38 W3 O21 102.6(5)
O5 W4 O6 85.6(4)
O5 W4 O35 86.9(5)
O17 W4 O5 159.4(5)
O17 W4 O6 73.8(4)
O17 W4 O35 88.2(5)
O22 W4 O5 87.0(5)
O22 W4 O6 85.2(4)
O22 W4 O17 90.7(5)
O22 W4 O35 159.3(4)
O35 W4 O6 74.7(4)
O37 W4 O5 100.9(5)
O37 W4 O6 171.0(5)
O37 W4 O17 99.6(5)
O37 W4 O22 101.3(6)
O37 W4 O35 99.3(6)
O7 W5 O6 83.9(4)
O7 W5 O35 88.0(5)
O8 W5 O6 86.0(4)
O8 W5 O7 83.5(5)
O8 W5 O35 159.0(5)
O16 W5 O6 74.2(4)
O16 W5 O7 157.9(5)
O16 W5 O8 91.8(5)
O16 W5 O35 88.9(5)
O35 W5 O6 74.0(4)
O36 W5 O6 170.9(5)
O36 W5 O7 102.1(6)
O36 W5 O8 101.3(5)
O36 W5 O16 100.0(6)
O36 W5 O35 99.2(5)
O8 W6 O9 83.8(5)
O8 W6 O10 85.0(4)
O8 W6 O12 156.8(4)
O9 W6 O10 84.0(4)
O12 W6 O9 87.4(4)
O12 W6 O10 72.8(4)
O14 W6 O8 91.6(5)
O14 W6 O9 158.0(4)
O14 W6 O10 74.2(4)
O14 W6 O12 88.6(4)
O34 W6 O8 101.7(5)
O34 W6 O9 101.1(5)
O34 W6 O10 171.9(5)
O34 W6 O12 101.0(5)
O34 W6 O14 100.9(5)
O11 W7 O10 84.3(4)
O11 W7 O25 86.1(4)
O12 W7 O10 75.2(4)
O12 W7 O11 87.4(4)
O12 W7 O25 160.1(4)
O13 W7 O10 73.4(4)
O13 W7 O11 157.7(5)
O13 W7 O12 87.9(4)
O13 W7 O25 91.0(4)
O25 W7 O10 85.4(4)
O33 W7 O10 172.7(5)
O33 W7 O11 101.0(5)
O33 W7 O12 99.9(5)
O33 W7 O13 101.3(5)
O33 W7 O25 99.8(5)
O13 W8 O10 71.1(4)
O13 W8 O14 83.7(4)
O14 W8 O10 72.3(4)
O15 W8 O10 84.6(4)
O15 W8 O13 155.6(5)
O15 W8 O14 86.8(5)
O19 W8 O10 88.4(5)
O19 W8 O13 91.6(5)
O19 W8 O14 160.6(5)
O19 W8 O15 90.0(5)
O32 W8 O10 166.2(5)
O32 W8 O13 100.8(5)
O32 W8 O14 96.1(5)
O32 W8 O15 102.5(5)
O32 W8 O19 103.3(6)
O15 W9 O6 84.5(4)
O15 W9 O16 86.2(5)
O15 W9 O17 156.2(5)
O16 W9 O6 71.6(4)
O17 W9 O6 71.9(4)
O17 W9 O16 84.0(5)
O18 W9 O6 88.2(4)
O18 W9 O15 90.4(5)
O18 W9 O16 159.7(5)
O18 W9 O17 91.4(5)
O31 W9 O6 167.5(5)
O31 W9 O15 102.4(5)
O31 W9 O16 98.2(5)
O31 W9 O17 100.4(5)
O31 W9 O18 102.1(6)
O20 W10 Mo1 44.0(3)
O21 W10 Mo1 125.7(3)
O21 W10 O20 81.8(4)
O22 W10 Mo1 87.9(4)
O22 W10 O20 84.8(4)
O22 W10 O21 83.2(5)
O22 W10 O23 157.8(4)
O23 W10 Mo1 83.0(3)
O23 W10 O20 74.6(4)
O23 W10 O21 85.7(5)
O28 W10 Mo1 34.8(4)
O28 W10 O20 78.8(4)
O28 W10 O21 160.0(5)
O28 W10 O22 90.3(5)
O28 W10 O23 93.7(5)
O29 W10 Mo1 135.8(4)
O29 W10 O20 174.8(5)
O29 W10 O21 98.5(5)
O29 W10 O22 100.4(5)
O29 W10 O23 100.2(5)
O29 W10 O28 101.3(5)
O20 W11 Mo1 43.5(3)
O23 W11 Mo1 82.5(3)
O23 W11 O20 73.3(4)
O23 W11 O24 85.3(4)
O24 W11 Mo1 125.4(3)
O24 W11 O20 82.0(4)
O25 W11 Mo1 87.6(3)
O25 W11 O20 84.8(4)
O25 W11 O23 156.4(5)
O25 W11 O24 83.1(4)
O26 W11 Mo1 35.1(4)
O26 W11 O20 78.5(5)
O26 W11 O23 91.1(5)
O26 W11 O24 160.4(5)
O26 W11 O25 93.0(5)
O27 W11 Mo1 137.5(4)
O27 W11 O20 173.9(5)
O27 W11 O23 100.7(5)
O27 W11 O24 97.1(5)
O27 W11 O25 101.1(5)
O27 W11 O26 102.6(6)
W10 Mo1 W11 61.76(4)
O18 Mo1 W10 92.2(4)
O18 Mo1 W11 137.2(3)
O18 Mo1 O19 84.7(5)
O18 Mo1 O20 90.8(4)
O18 Mo1 O26 167.3(4)
O18 Mo1 O28 91.4(5)
O19 Mo1 W10 137.1(3)
O19 Mo1 W11 92.6(3)
O19 Mo1 O20 91.9(4)
O19 Mo1 O26 94.0(5)
O19 Mo1 O28 166.9(5)
O20 Mo1 W10 45.3(3)
O20 Mo1 W11 46.6(3)
O26 Mo1 W10 80.1(3)
O26 Mo1 W11 30.1(3)
O26 Mo1 O20 76.6(4)
O28 Mo1 W10 30.4(3)
O28 Mo1 W11 81.7(3)
O28 Mo1 O20 75.6(4)
O28 Mo1 O26 87.0(5)
O30 Mo1 W10 130.1(4)
O30 Mo1 W11 126.3(4)
O30 Mo1 O18 96.4(5)
O30 Mo1 O19 92.8(5)
O30 Mo1 O20 171.8(5)
O30 Mo1 O26 96.3(5)
O30 Mo1 O28 100.1(5)
O6 Si1 O1 108.2(6)
O6 Si1 O10 110.2(6)
O10 Si1 O1 109.4(5)
O20 Si1 O1 109.2(6)
O20 Si1 O6 109.6(6)
O20 Si1 O10 110.2(6)
W1 O1 W2 91.9(3)
W3 O1 W1 92.3(4)
W3 O1 W2 92.4(4)
Si1 O1 W1 124.0(6)
Si1 O1 W2 122.7(6)
Si1 O1 W3 124.3(5)
W2 O2 W1 121.0(5)
W3 O3 W2 120.3(6)
W1 O4 W3 119.6(5)
W3 O5 W4 147.7(6)
W4 O6 W5 91.6(3)
W4 O6 W9 91.8(3)
W5 O6 W9 91.7(4)
Si1 O6 W4 124.8(6)
Si1 O6 W5 124.8(6)
Si1 O6 W9 122.5(5)
W1 O7 W5 151.8(6)
W5 O8 W6 154.4(7)
W1 O9 W6 150.1(6)
W7 O10 W6 91.0(3)
W7 O10 W8 92.2(3)
W8 O10 W6 91.2(3)
Si1 O10 W6 124.4(5)
Si1 O10 W7 125.5(6)
Si1 O10 W8 122.8(5)
W2 O11 W7 149.9(6)
W7 O12 W6 120.9(5)
W7 O13 W8 123.3(6)
W6 O14 W8 122.4(6)
W9 O15 W8 146.2(7)
W5 O16 W9 122.4(6)
W4 O17 W9 122.4(5)
W9 O18 Mo1 146.5(6)
W8 O19 Mo1 145.9(7)
W10 O20 W11 91.2(4)
Mo1 O20 W10 90.7(4)
Mo1 O20 W11 90.0(4)
Si1 O20 W10 126.7(6)
Si1 O20 W11 125.2(6)
Si1 O20 Mo1 122.5(6)
W3 O21 W10 152.7(7)
W4 O22 W10 152.7(6)
W11 O23 W10 120.1(6)
W2 O24 W11 152.3(6)
W11 O25 W7 153.1(6)
W11 O26 Mo1 114.9(6)
W10 O28 Mo1 114.9(6)
W5 O35 W4 119.5(5)

loop_
_geom_bond_atom_site_label_1
_geom_bond_atom_site_label_2
_geom_bond_distance
Co1 N1 1.959(14)
Co1 N2 1.909(14)
Co1 N3 1.906(17)
Co1 N4 1.914(18)
Co1 N5 1.915(14)
Co1 N6 1.919(14)
N1 C1 1.37(2)
N1 C10 1.31(2)
N2 C2 1.39(2)
N2 C3 1.36(2)
N3 C11 1.31(3)
N3 C20 1.25(3)
N4 C12 1.36(3)
N4 C13 1.30(3)
N5 C21 1.41(2)
N5 C30 1.34(2)
N6 C22 1.36(2)
N6 C23 1.35(2)
C1 C2 1.43(2)
C1 C7 1.36(2)
C2 C6 1.43(3)
C3 H3 0.9300
C3 C4 1.40(3)
C4 H4 0.9300
C4 C5 1.30(2)
C5 H5 0.9300
C5 C6 1.38(3)
C6 H6 0.9300
C7 H7 0.9300
C7 C8 1.33(3)
C8 H8 0.9300
C8 C9 1.40(3)
C9 H9 0.9300
C9 C10 1.41(3)
C10 H10 0.9300
C11 C12 1.43(3)
C11 C17 1.46(3)
C12 C16 1.44(3)
C13 H13 0.9300
C13 C14 1.43(3)
C14 H14 0.9300
C14 C15 1.50(4)
C15 H15 0.9300
C15 C16 1.26(3)
C16 H16 0.9300
C17 H17 0.9300
C17 C18 1.36(4)
C18 H18 0.9300
C18 C19 1.34(4)
C19 H19 0.9300
C19 C20 1.56(4)
C20 H20 0.9300
C21 C22 1.45(2)
C21 C27 1.42(3)
C22 C26 1.38(2)
C23 H23 0.9300
C23 C24 1.41(3)
C24 H24 0.9300
C24 C25 1.35(3)
C25 H25 0.9300
C25 C26 1.38(3)
C26 H26 0.9300
C27 H27 0.9300
C27 C28 1.34(3)
C28 H28 0.9300
C28 C29 1.29(3)
C29 H29 0.9300
C29 C30 1.39(3)
C30 H30 0.9300
Co2 N7 1.962(14)
Co2 N8 1.962(13)
Co2 N9 1.931(14)
Co2 N10 1.932(15)
Co2 N11 1.949(14)
Co2 N12 1.941(13)
N7 C31 1.34(2)
N7 C40 1.30(2)
N8 C32 1.344(19)
N8 C33 1.33(2)
N9 C41 1.36(3)
N9 C50 1.32(3)
N10 C42 1.35(2)
N10 C43 1.33(3)
N11 C51 1.35(2)
N11 C60 1.31(2)
N12 C52 1.33(2)
N12 C53 1.31(2)
C31 C32 1.47(2)
C31 C37 1.37(2)
C32 C36 1.40(2)
C33 H33 0.9300
C33 C34 1.38(2)
C34 H34 0.9300
C34 C35 1.40(3)
C35 H35 0.9300
C35 C36 1.36(2)
C36 H36 0.9300
C37 H37 0.9300
C37 C38 1.42(2)
C38 H38 0.9300
C38 C39 1.38(3)
C39 H39 0.9300
C39 C40 1.37(3)
C40 H40 0.9300
C41 C42 1.39(3)
C41 C47 1.40(3)
C42 C46 1.46(3)
C43 H43 0.9300
C43 C44 1.45(3)
C44 H44 0.9300
C44 C45 1.30(4)
C45 H45 0.9300
C45 C46 1.42(4)
C46 H46 0.9300
C47 H47 0.9300
C47 C48 1.37(4)
C48 H48 0.9300
C48 C49 1.37(4)
C49 H49 0.9300
C49 C50 1.42(3)
C50 H50 0.9300
C51 C52 1.40(2)
C51 C57 1.40(2)
C52 C56 1.42(2)
C53 H53 0.9300
C53 C54 1.42(3)
C54 H54 0.9300
C54 C55 1.35(3)
C55 H55 0.9300
C55 C56 1.31(3)
C56 H56 0.9300
C57 H57 0.9300
C57 C58 1.45(3)
C58 H58 0.9300
C58 C59 1.40(2)
C59 H59 0.9300
C59 C60 1.37(2)
C60 H60 0.9300
W1 O1 2.330(10)
W1 O2 1.947(11)
W1 O4 1.927(11)
W1 O7 1.894(11)
W1 O9 1.901(10)
W1 O40 1.709(11)
W2 O1 2.348(10)
W2 O2 1.918(11)
W2 O3 1.942(11)
W2 O11 1.911(11)
W2 O24 1.864(10)
W2 O39 1.715(11)
W3 O1 2.300(11)
W3 O3 1.925(12)
W3 O4 1.938(11)
W3 O5 1.903(12)
W3 O21 1.865(11)
W3 O38 1.729(11)
W4 O5 1.928(11)
W4 O6 2.316(9)
W4 O17 1.907(11)
W4 O22 1.903(11)
W4 O35 1.942(11)
W4 O37 1.724(12)
W5 O6 2.351(10)
W5 O7 1.921(11)
W5 O8 1.891(10)
W5 O16 1.875(11)
W5 O35 1.933(11)
W5 O36 1.727(12)
W6 O8 1.922(10)
W6 O9 1.942(10)
W6 O10 2.390(10)
W6 O12 1.931(10)
W6 O14 1.873(11)
W6 O34 1.701(12)
W7 O10 2.300(9)
W7 O11 1.915(11)
W7 O12 1.914(11)
W7 O13 1.896(11)
W7 O25 1.928(10)
W7 O33 1.713(11)
W8 O10 2.376(10)
W8 O13 1.930(11)
W8 O14 2.012(11)
W8 O15 1.907(11)
W8 O19 1.788(12)
W8 O32 1.693(12)
W9 O6 2.378(10)
W9 O15 1.896(11)
W9 O16 1.998(11)
W9 O17 1.938(11)
W9 O18 1.790(12)
W9 O31 1.748(12)
W10 Mo1 3.2366(18)
W10 O20 2.300(11)
W10 O21 1.988(11)
W10 O22 1.922(11)
W10 O23 1.937(12)
W10 O28 1.802(11)
W10 O29 1.753(11)
W11 Mo1 3.2659(19)
W11 O20 2.371(11)
W11 O23 1.916(11)
W11 O24 1.998(10)
W11 O25 1.909(10)
W11 O26 1.803(11)
W11 O27 1.733(12)
Mo1 O18 1.979(12)
Mo1 O19 1.996(12)
Mo1 O20 2.248(11)
Mo1 O26 2.068(12)
Mo1 O28 2.035(11)
Mo1 O30 1.966(13)
Si1 O1 1.649(11)
Si1 O6 1.630(11)
Si1 O10 1.632(10)
Si1 O20 1.618(12)

loop_
_geom_torsion_atom_site_label_1
_geom_torsion_atom_site_label_2
_geom_torsion_atom_site_label_3
_geom_torsion_atom_site_label_4
_geom_torsion
Co1 N1 C1 C2 3.2(18)
Co1 N1 C1 C7 -177.5(13)
Co1 N1 C10 C9 176.5(13)
Co1 N2 C2 C1 4.2(19)
Co1 N2 C2 C6 -172.5(13)
Co1 N2 C3 C4 171.5(14)
Co1 N3 C11 C12 0(2)
Co1 N3 C11 C17 179.0(15)
Co1 N3 C20 C19 -177.0(19)
Co1 N4 C12 C11 -4(2)
Co1 N4 C12 C16 177.5(16)
Co1 N4 C13 C14 -178.8(16)
Co1 N5 C21 C22 -7.0(17)
Co1 N5 C21 C27 173.5(13)
Co1 N5 C30 C29 -171.5(15)
Co1 N6 C22 C21 0.6(17)
Co1 N6 C22 C26 -176.6(12)
Co1 N6 C23 C24 178.5(13)
N1 Co1 N2 C2 -1.9(12)
N1 Co1 N2 C3 -177.6(17)
N1 Co1 N3 C11 179.6(14)
N1 Co1 N3 C20 -1(2)
N1 Co1 N4 C12 26(13)
N1 Co1 N4 C13 -154(11)
N1 Co1 N5 C21 94.4(11)
N1 Co1 N5 C30 -92.6(17)
N1 Co1 N6 C22 -97.4(12)
N1 Co1 N6 C23 81.9(15)
N1 C1 C2 N2 -5(2)
N1 C1 C2 C6 171.5(16)
N1 C1 C7 C8 0(3)
N2 Co1 N1 C1 -0.8(11)
N2 Co1 N1 C10 -177.6(14)
N2 Co1 N3 C11 -95.9(15)
N2 Co1 N3 C20 84(2)
N2 Co1 N4 C12 91.6(15)
N2 Co1 N4 C13 -88.7(19)
N2 Co1 N5 C21 32(10)
N2 Co1 N5 C30 -155(9)
N2 Co1 N6 C22 178.1(11)
N2 Co1 N6 C23 -2.6(15)
N2 C2 C6 C5 -1(3)
N2 C3 C4 C5 1(3)
N3 Co1 N1 C1 87.6(12)
N3 Co1 N1 C10 -89.2(14)
N3 Co1 N2 C2 -95.3(13)
N3 Co1 N2 C3 89.0(17)
N3 Co1 N4 C12 3.4(15)
N3 Co1 N4 C13 -177(2)
N3 Co1 N5 C21 -172.0(12)
N3 Co1 N5 C30 1.0(18)
N3 Co1 N6 C22 53(15)
N3 Co1 N6 C23 -128(15)
N3 C11 C12 N4 3(3)
N3 C11 C12 C16 -179(2)
N3 C11 C17 C18 -4(4)
N4 Co1 N1 C1 65(12)
N4 Co1 N1 C10 -112(12)
N4 Co1 N2 C2 -178.8(13)
N4 Co1 N2 C3 5.6(18)
N4 Co1 N3 C11 -1.7(15)
N4 Co1 N3 C20 178(2)
N4 Co1 N5 C21 -88.7(13)
N4 Co1 N5 C30 84.4(18)
N4 Co1 N6 C22 83.8(12)
N4 Co1 N6 C23 -96.8(15)
N4 C12 C16 C15 3(4)
N4 C13 C14 C15 0(3)
N5 Co1 N1 C1 -177.5(11)
N5 Co1 N1 C10 5.7(14)
N5 Co1 N2 C2 61(10)
N5 Co1 N2 C3 -115(10)
N5 Co1 N3 C11 85.6(15)
N5 Co1 N3 C20 -95(2)
N5 Co1 N4 C12 -91.6(15)
N5 Co1 N4 C13 88.0(19)
N5 Co1 N6 C22 -3.6(11)
N5 Co1 N6 C23 175.8(15)
N5 C21 C22 N6 4(2)
N5 C21 C22 C26 -178.6(15)
N5 C21 C27 C28 0(3)
N6 Co1 N1 C1 -93.6(11)
N6 Co1 N1 C10 89.5(14)
N6 Co1 N2 C2 86.8(12)
N6 Co1 N2 C3 -88.9(17)
N6 Co1 N3 C11 29(16)
N6 Co1 N3 C20 -151(14)
N6 Co1 N4 C12 -175.3(15)
N6 Co1 N4 C13 4.3(19)
N6 Co1 N5 C21 5.8(11)
N6 Co1 N5 C30 178.9(17)
N6 C22 C26 C25 -3(3)
N6 C23 C24 C25 -1(3)
C1 N1 C10 C9 0(3)
C1 C2 C6 C5 -177.1(17)
C1 C7 C8 C9 1(3)
C2 N2 C3 C4 -4(3)
C2 C1 C7 C8 179.2(18)
C3 N2 C2 C1 -179.7(16)
C3 N2 C2 C6 4(3)
C3 C4 C5 C6 1(3)
C4 C5 C6 C2 -2(3)
C7 C1 C2 N2 175.8(16)
C7 C1 C2 C6 -8(3)
C7 C8 C9 C10 -2(3)
C8 C9 C10 N1 1(3)
C10 N1 C1 C2 -179.8(15)
C10 N1 C1 C7 0(2)
C11 N3 C20 C19 3(4)
C11 C12 C16 C15 -174(2)
C11 C17 C18 C19 6(5)
C12 N4 C13 C14 1(3)
C12 C11 C17 C18 175(3)
C13 N4 C12 C11 175.9(19)
C13 N4 C12 C16 -2(3)
C13 C14 C15 C16 1(3)
C14 C15 C16 C12 -3(4)
C17 C11 C12 N4 -176.1(19)
C17 C11 C12 C16 2(4)
C17 C18 C19 C20 -4(5)
C18 C19 C20 N3 0(5)
C20 N3 C11 C12 180(2)
C20 N3 C11 C17 -1(3)
C21 N5 C30 C29 1(3)
C21 C22 C26 C25 -179.9(16)
C21 C27 C28 C29 -1(3)
C22 N6 C23 C24 -2(2)
C22 C21 C27 C28 -179.2(18)
C23 N6 C22 C21 -178.8(15)
C23 N6 C22 C26 4(2)
C23 C24 C25 C26 1(3)
C24 C25 C26 C22 0(3)
C27 C21 C22 N6 -176.3(16)
C27 C21 C22 C26 1(3)
C27 C28 C29 C30 1(3)
C28 C29 C30 N5 -2(3)
C30 N5 C21 C22 178.9(16)
C30 N5 C21 C27 -1(2)
Co2 N7 C31 C32 0.3(16)
Co2 N7 C31 C37 -179.2(13)
Co2 N7 C40 C39 178.7(14)
Co2 N8 C32 C31 6.1(16)
Co2 N8 C32 C36 -175.6(11)
Co2 N8 C33 C34 176.8(13)
Co2 N9 C41 C42 -5(2)
Co2 N9 C41 C47 176.3(16)
Co2 N9 C50 C49 -174.5(16)
Co2 N10 C42 C41 -2.8(19)
Co2 N10 C42 C46 175.2(15)
Co2 N10 C43 C44 -179.9(16)
Co2 N11 C51 C52 -0.9(18)
Co2 N11 C51 C57 179.8(13)
Co2 N11 C60 C59 -179.9(13)
Co2 N12 C52 C51 0.9(18)
Co2 N12 C52 C56 -177.6(12)
Co2 N12 C53 C54 174.5(16)
N7 Co2 N8 C32 -4.7(11)
N7 Co2 N8 C33 179.2(14)
N7 Co2 N9 C41 -176.6(13)
N7 Co2 N9 C50 -1.7(18)
N7 Co2 N10 C42 14(10)
N7 Co2 N10 C43 -170(9)
N7 Co2 N11 C51 -92.3(11)
N7 Co2 N11 C60 87.6(14)
N7 Co2 N12 C52 86.4(12)
N7 Co2 N12 C53 -91.1(17)
N7 C31 C32 N8 -4(2)
N7 C31 C32 C36 177.5(15)
N7 C31 C37 C38 2(3)
N8 Co2 N7 C31 2.3(10)
N8 Co2 N7 C40 179.8(15)
N8 Co2 N9 C41 -93.0(13)
N8 Co2 N9 C50 81.9(17)
N8 Co2 N10 C42 88.0(12)
N8 Co2 N10 C43 -95.6(16)
N8 Co2 N11 C51 -175.9(11)
N8 Co2 N11 C60 4.0(14)
N8 Co2 N12 C52 34(7)
N8 Co2 N12 C53 -144(6)
N8 C32 C36 C35 -1(2)
N8 C33 C34 C35 -3(3)
N9 Co2 N7 C31 90.5(11)
N9 Co2 N7 C40 -92.1(15)
N9 Co2 N8 C32 -98.7(11)
N9 Co2 N8 C33 85.2(14)
N9 Co2 N10 C42 0.1(12)
N9 Co2 N10 C43 176.5(16)
N9 Co2 N11 C51 74(22)
N9 Co2 N11 C60 -106(21)
N9 Co2 N12 C52 -179.5(12)
N9 Co2 N12 C53 3.0(17)
N9 C41 C42 N10 5(2)
N9 C41 C42 C46 -172.8(18)
N9 C41 C47 C48 -2(3)
N10 Co2 N7 C31 77(9)
N10 Co2 N7 C40 -106(9)
N10 Co2 N8 C32 178.5(11)
N10 Co2 N8 C33 2.4(15)
N10 Co2 N9 C41 2.6(13)
N10 Co2 N9 C50 177.5(18)
N10 Co2 N11 C51 88.5(11)
N10 Co2 N11 C60 -91.6(14)
N10 Co2 N12 C52 -96.7(12)
N10 Co2 N12 C53 85.8(17)
N10 C42 C46 C45 4(3)
N10 C43 C44 C45 6(4)
N11 Co2 N7 C31 -89.9(11)
N11 Co2 N7 C40 87.5(15)
N11 Co2 N8 C32 82.9(11)
N11 Co2 N8 C33 -93.2(14)
N11 Co2 N9 C41 17(22)
N11 Co2 N9 C50 -168(21)
N11 Co2 N10 C42 -179.5(11)
N11 Co2 N10 C43 -3.0(16)
N11 Co2 N12 C52 -1.1(11)
N11 Co2 N12 C53 -178.6(17)
N11 C51 C52 N12 0(2)
N11 C51 C52 C56 178.4(15)
N11 C51 C57 C58 1(3)
N12 Co2 N7 C31 -173.4(11)
N12 Co2 N7 C40 4.0(15)
N12 Co2 N8 C32 48(7)
N12 Co2 N8 C33 -128(6)
N12 Co2 N9 C41 89.9(13)
N12 Co2 N9 C50 -95.2(18)
N12 Co2 N10 C42 -96.1(12)
N12 Co2 N10 C43 80.3(16)
N12 Co2 N11 C51 1.1(11)
N12 Co2 N11 C60 -179.0(14)
N12 C52 C56 C55 1(3)
N12 C53 C54 C55 5(3)
C31 N7 C40 C39 -4(3)
C31 C32 C36 C35 177.5(15)
C31 C37 C38 C39 -5(3)
C32 N8 C33 C34 1(3)
C32 C31 C37 C38 -177.8(16)
C33 N8 C32 C31 -177.7(14)
C33 N8 C32 C36 1(2)
C33 C34 C35 C36 2(3)
C34 C35 C36 C32 -1(3)
C37 C31 C32 N8 175.2(16)
C37 C31 C32 C36 -3(3)
C37 C38 C39 C40 5(3)
C38 C39 C40 N7 0(3)
C40 N7 C31 C32 -177.4(15)
C40 N7 C31 C37 3(2)
C41 N9 C50 C49 0(3)
C41 C42 C46 C45 -178.4(19)
C41 C47 C48 C49 1(4)
C42 N10 C43 C44 -4(3)
C42 C41 C47 C48 180(2)
C43 N10 C42 C41 -179.5(17)
C43 N10 C42 C46 -1(3)
C43 C44 C45 C46 -4(4)
C44 C45 C46 C42 -1(4)
C47 C41 C42 N10 -176.1(18)
C47 C41 C42 C46 6(3)
C47 C48 C49 C50 0(4)
C48 C49 C50 N9 0(4)
C50 N9 C41 C42 179.8(18)
C50 N9 C41 C47 1(3)
C51 N11 C60 C59 0(3)
C51 C52 C56 C55 -177.7(19)
C51 C57 C58 C59 -2(3)
C52 N12 C53 C54 -3(3)
C52 C51 C57 C58 -178.0(17)
C53 N12 C52 C51 178.6(17)
C53 N12 C52 C56 0(2)
C53 C54 C55 C56 -4(4)
C54 C55 C56 C52 1(3)
C57 C51 C52 N12 179.2(16)
C57 C51 C52 C56 -2(3)
C57 C58 C59 C60 2(3)
C58 C59 C60 N11 -1(3)
C60 N11 C51 C52 179.2(15)
C60 N11 C51 C57 0(2)
W10 Mo1 O18 W9 92.8(12)
W10 Mo1 O19 W8 -41.9(14)
W10 Mo1 O20 W11 91.2(4)
W10 Mo1 O20 Si1 -135.8(9)
W10 Mo1 O26 W11 -48.8(5)
W11 Mo1 O18 W9 43.8(15)
W11 Mo1 O19 W8 -91.7(11)
W11 Mo1 O20 W10 -91.2(4)
W11 Mo1 O20 Si1 133.0(8)
W11 Mo1 O28 W10 45.7(5)
Mo1 W10 O20 W11 -90.0(4)
Mo1 W10 O20 Si1 132.8(9)
Mo1 W10 O21 W3 57.7(16)
Mo1 W10 O22 W4 -95.3(14)
Mo1 W10 O23 W11 35.5(5)
Mo1 W11 O20 W10 90.7(4)
Mo1 W11 O20 Si1 -131.0(9)
Mo1 W11 O23 W10 -35.2(5)
Mo1 W11 O24 W2 -55.7(14)
Mo1 W11 O25 W7 93.9(13)
O1 W1 O2 W2 -1.2(6)
O1 W1 O4 W3 -0.8(5)
O1 W1 O7 W5 -58.5(13)
O1 W1 O9 W6 57.3(12)
O1 W2 O2 W1 1.2(6)
O1 W2 O3 W3 0.1(5)
O1 W2 O11 W7 -61.5(12)
O1 W2 O24 W11 59.5(13)
O1 W3 O3 W2 -0.1(5)
O1 W3 O4 W1 0.8(5)
O1 W3 O5 W4 56.3(11)
O1 W3 O21 W10 -61.3(14)
O1 Si1 O6 W4 -60.8(8)
O1 Si1 O6 W5 61.0(8)
O1 Si1 O6 W9 -179.9(6)
O1 Si1 O10 W6 -60.5(8)
O1 Si1 O10 W7 60.4(8)
O1 Si1 O10 W8 -178.6(6)
O1 Si1 O20 W10 60.5(8)
O1 Si1 O20 W11 -63.4(8)
O1 Si1 O20 Mo1 -180.0(6)
O2 W1 O1 W2 0.8(4)
O2 W1 O1 W3 93.3(5)
O2 W1 O1 Si1 -131.6(8)
O2 W1 O4 W3 -74.2(6)
O2 W1 O7 W5 -48(2)
O2 W1 O9 W6 130.9(12)
O2 W2 O1 W1 -0.9(4)
O2 W2 O1 W3 -93.3(5)
O2 W2 O1 Si1 132.5(8)
O2 W2 O3 W3 73.4(6)
O2 W2 O11 W7 -135.4(13)
O2 W2 O24 W11 49(2)
O3 W2 O1 W1 92.4(4)
O3 W2 O1 W3 0.0(4)
O3 W2 O1 Si1 -134.2(8)
O3 W2 O2 W1 -71.5(7)
O3 W2 O11 W7 -58.6(19)
O3 W2 O24 W11 132.4(13)
O3 W3 O1 W1 -92.0(4)
O3 W3 O1 W2 0.0(4)
O3 W3 O1 Si1 133.1(8)
O3 W3 O4 W1 75.4(6)
O3 W3 O5 W4 51(2)
O3 W3 O21 W10 -135.8(15)
O4 W1 O1 W2 -91.9(4)
O4 W1 O1 W3 0.6(4)
O4 W1 O1 Si1 135.7(7)
O4 W1 O2 W2 72.5(7)
O4 W1 O7 W5 -132.2(13)
O4 W1 O9 W6 53(2)
O4 W3 O1 W1 -0.6(4)
O4 W3 O1 W2 91.5(4)
O4 W3 O1 Si1 -135.5(8)
O4 W3 O3 W2 -74.5(6)
O4 W3 O5 W4 130.6(12)
O4 W3 O21 W10 -58(2)
O5 W3 O1 W1 89.8(4)
O5 W3 O1 W2 -178.2(4)
O5 W3 O1 Si1 -45.1(7)
O5 W3 O3 W2 5.3(17)
O5 W3 O4 W1 -85.6(6)
O5 W3 O21 W10 25.2(15)
O5 W4 O6 W5 -90.2(4)
O5 W4 O6 W9 178.0(4)
O5 W4 O6 Si1 45.5(7)
O5 W4 O17 W9 0.5(19)
O5 W4 O22 W10 -33.5(15)
O5 W4 O35 W5 89.3(7)
O6 W4 O5 W3 -56.1(11)
O6 W4 O17 W9 2.1(6)
O6 W4 O22 W10 52.3(14)
O6 W4 O35 W5 3.1(6)
O6 W5 O7 W1 58.0(13)
O6 W5 O8 W6 -49.6(14)
O6 W5 O16 W9 -0.9(6)
O6 W5 O35 W4 -3.1(6)
O6 W9 O15 W8 67.5(11)
O6 W9 O16 W5 0.9(6)
O6 W9 O17 W4 -2.1(6)
O6 W9 O18 Mo1 -46.3(12)
O6 Si1 O1 W1 -61.0(8)
O6 Si1 O1 W2 -179.8(6)
O6 Si1 O1 W3 60.4(8)
O6 Si1 O10 W6 58.3(7)
O6 Si1 O10 W7 179.3(6)
O6 Si1 O10 W8 -59.8(8)
O6 Si1 O20 W10 -57.8(9)
O6 Si1 O20 W11 178.3(6)
O6 Si1 O20 Mo1 61.7(8)
O7 W1 O1 W2 176.7(4)
O7 W1 O1 W3 -90.9(4)
O7 W1 O1 Si1 44.2(7)
O7 W1 O2 W2 -12.3(17)
O7 W1 O4 W3 83.8(6)
O7 W1 O9 W6 -27.6(12)
O7 W5 O6 W4 91.9(4)
O7 W5 O6 W9 -176.3(4)
O7 W5 O6 Si1 -43.8(7)
O7 W5 O8 W6 34.7(14)
O7 W5 O16 W9 7.2(18)
O7 W5 O35 W4 -87.3(7)
O8 W5 O6 W4 175.8(4)
O8 W5 O6 W9 -92.4(4)
O8 W5 O6 Si1 40.1(7)
O8 W5 O7 W1 -28.6(13)
O8 W5 O16 W9 84.4(7)
O8 W5 O35 W4 -21.3(18)
O8 W6 O9 W1 28.2(12)
O8 W6 O10 W7 -175.5(4)
O8 W6 O10 W8 92.4(4)
O8 W6 O10 Si1 -39.8(7)
O8 W6 O12 W7 19.9(15)
O8 W6 O14 W8 -83.4(6)
O9 W1 O1 W2 89.7(4)
O9 W1 O1 W3 -177.9(4)
O9 W1 O1 Si1 -42.8(7)
O9 W1 O2 W2 -88.2(7)
O9 W1 O4 W3 3.8(17)
O9 W1 O7 W5 28.2(13)
O9 W6 O8 W5 -35.0(14)
O9 W6 O10 W7 -91.2(4)
O9 W6 O10 W8 176.6(4)
O9 W6 O10 Si1 44.5(7)
O9 W6 O12 W7 87.4(6)
O9 W6 O14 W8 -6.1(16)
O10 W6 O8 W5 49.5(14)
O10 W6 O9 W1 -57.4(12)
O10 W6 O12 W7 2.9(5)
O10 W6 O14 W8 1.0(5)
O10 W7 O11 W2 60.8(12)
O10 W7 O12 W6 -3.0(5)
O10 W7 O13 W8 -1.5(5)
O10 W7 O25 W11 -51.9(14)
O10 W8 O13 W7 1.5(5)
O10 W8 O14 W6 -1.0(5)
O10 W8 O15 W9 -67.1(11)
O10 W8 O19 Mo1 44.8(11)
O10 Si1 O1 W1 59.1(8)
O10 Si1 O1 W2 -59.7(8)
O10 Si1 O1 W3 -179.6(6)
O10 Si1 O6 W4 179.7(6)
O10 Si1 O6 W5 -58.6(8)
O10 Si1 O6 W9 60.5(8)
O10 Si1 O20 W10 -179.3(6)
O10 Si1 O20 W11 56.8(8)
O10 Si1 O20 Mo1 -59.8(8)
O11 W2 O1 W1 -88.8(4)
O11 W2 O1 W3 178.8(4)
O11 W2 O1 Si1 44.6(7)
O11 W2 O2 W1 86.5(7)
O11 W2 O3 W3 -3.0(15)
O11 W2 O24 W11 -25.2(13)
O11 W7 O10 W6 90.8(4)
O11 W7 O10 W8 -178.0(4)
O11 W7 O10 Si1 -44.2(7)
O11 W7 O12 W6 -87.8(6)
O11 W7 O13 W8 1.1(16)
O11 W7 O25 W11 32.7(14)
O12 W6 O8 W5 33(2)
O12 W6 O9 W1 -130.3(12)
O12 W6 O10 W7 -2.1(4)
O12 W6 O10 W8 -94.3(4)
O12 W6 O10 Si1 133.6(7)
O12 W6 O14 W8 73.5(6)
O12 W7 O10 W6 2.1(4)
O12 W7 O10 W8 93.3(4)
O12 W7 O10 Si1 -132.9(7)
O12 W7 O11 W2 136.2(13)
O12 W7 O13 W8 -76.7(6)
O12 W7 O25 W11 -39(2)
O13 W7 O10 W6 -90.2(4)
O13 W7 O10 W8 1.0(4)
O13 W7 O10 Si1 134.8(7)
O13 W7 O11 W2 58(2)
O13 W7 O12 W6 70.4(6)
O13 W7 O25 W11 -125.2(14)
O13 W8 O10 W6 90.0(4)
O13 W8 O10 W7 -1.0(4)
O13 W8 O10 Si1 -136.7(7)
O13 W8 O14 W6 -73.1(7)
O13 W8 O15 W9 -72.4(17)
O13 W8 O19 Mo1 115.8(11)
O14 W6 O8 W5 123.4(14)
O14 W6 O9 W1 -50(2)
O14 W6 O10 W7 91.5(4)
O14 W6 O10 W8 -0.7(4)
O14 W6 O10 Si1 -132.8(7)
O14 W6 O12 W7 -70.9(6)
O14 W8 O10 W6 0.7(3)
O14 W8 O10 W7 -90.4(4)
O14 W8 O10 Si1 134.0(7)
O14 W8 O13 W7 74.9(6)
O14 W8 O15 W9 -139.5(12)
O14 W8 O19 Mo1 40(2)
O15 W8 O10 W6 -87.7(4)
O15 W8 O10 W7 -178.7(5)
O15 W8 O10 Si1 45.7(7)
O15 W8 O13 W7 7.1(15)
O15 W8 O14 W6 84.4(7)
O15 W8 O19 Mo1 -39.8(11)
O15 W9 O6 W4 178.9(5)
O15 W9 O6 W5 87.2(4)
O15 W9 O6 Si1 -47.0(7)
O15 W9 O16 W5 -84.5(7)
O15 W9 O17 W4 -8.4(17)
O15 W9 O18 Mo1 38.2(13)
O16 W5 O6 W4 -91.2(5)
O16 W5 O6 W9 0.7(4)
O16 W5 O6 Si1 133.1(7)
O16 W5 O7 W1 50(2)
O16 W5 O8 W6 -123.7(14)
O16 W5 O35 W4 70.9(7)
O16 W9 O6 W4 91.1(4)
O16 W9 O6 W5 -0.6(4)
O16 W9 O6 Si1 -134.8(7)
O16 W9 O15 W8 139.4(12)
O16 W9 O17 W4 -74.6(7)
O16 W9 O18 Mo1 -42(2)
O17 W4 O5 W3 -55(2)
O17 W4 O6 W5 90.4(5)
O17 W4 O6 W9 -1.4(4)
O17 W4 O6 Si1 -134.0(8)
O17 W4 O22 W10 126.0(15)
O17 W4 O35 W5 -70.6(7)
O17 W9 O6 W4 1.4(4)
O17 W9 O6 W5 -90.3(4)
O17 W9 O6 Si1 135.6(8)
O17 W9 O15 W8 73.6(18)
O17 W9 O16 W5 73.8(7)
O17 W9 O18 Mo1 -118.1(12)
O18 W9 O6 W4 -90.6(4)
O18 W9 O6 W5 177.7(4)
O18 W9 O6 Si1 43.6(7)
O18 W9 O15 W8 -20.6(12)
O18 W9 O16 W5 -3.9(19)
O18 W9 O17 W4 85.6(7)
O18 Mo1 O19 W8 45.5(11)
O18 Mo1 O20 W10 92.3(4)
O18 Mo1 O20 W11 -176.6(4)
O18 Mo1 O20 Si1 -43.5(7)
O18 Mo1 O26 W11 5(2)
O18 Mo1 O28 W10 -91.9(7)
O19 W8 O10 W6 -177.8(4)
O19 W8 O10 W7 91.2(4)
O19 W8 O10 Si1 -44.5(7)
O19 W8 O13 W7 -86.2(7)
O19 W8 O14 W6 3.7(18)
O19 W8 O15 W9 21.3(12)
O19 Mo1 O18 W9 -44.3(12)
O19 Mo1 O20 W10 177.0(4)
O19 Mo1 O20 W11 -91.8(4)
O19 Mo1 O20 Si1 41.2(7)
O19 Mo1 O26 W11 88.3(6)
O19 Mo1 O28 W10 -19(2)
O20 W10 Mo1 W11 55.5(4)
O20 W10 Mo1 O18 -89.0(5)
O20 W10 Mo1 O19 -4.4(6)
O20 W10 Mo1 O26 80.8(5)
O20 W10 Mo1 O28 -178.1(8)
O20 W10 Mo1 O30 170.8(7)
O20 W10 O21 W3 60.9(14)
O20 W10 O22 W4 -51.4(14)
O20 W10 O23 W11 -8.6(5)
O20 W10 O28 Mo1 1.4(6)
O20 W11 Mo1 W10 -53.8(4)
O20 W11 Mo1 O18 5.1(6)
O20 W11 Mo1 O19 90.1(5)
O20 W11 Mo1 O26 -176.4(7)
O20 W11 Mo1 O28 -78.0(5)
O20 W11 Mo1 O30 -174.5(6)
O20 W11 O23 W10 8.4(5)
O20 W11 O24 W2 -59.3(13)
O20 W11 O25 W7 50.4(13)
O20 W11 O26 Mo1 2.5(5)
O20 Mo1 O18 W9 47.5(13)
O20 Mo1 O19 W8 -45.1(11)
O20 Mo1 O26 W11 -2.7(5)
O20 Mo1 O28 W10 -1.4(6)
O20 Si1 O1 W1 179.7(6)
O20 Si1 O1 W2 60.9(8)
O20 Si1 O1 W3 -58.9(8)
O20 Si1 O6 W4 58.2(8)
O20 Si1 O6 W5 179.9(6)
O20 Si1 O6 W9 -61.0(8)
O20 Si1 O10 W6 179.5(6)
O20 Si1 O10 W7 -59.6(8)
O20 Si1 O10 W8 61.4(8)
O21 W3 O1 W1 178.0(5)
O21 W3 O1 W2 -90.0(4)
O21 W3 O1 Si1 43.1(7)
O21 W3 O3 W2 83.9(6)
O21 W3 O4 W1 -3.0(16)
O21 W3 O5 W4 -27.6(12)
O21 W10 Mo1 W11 60.0(4)
O21 W10 Mo1 O18 -84.4(5)
O21 W10 Mo1 O19 0.1(6)
O21 W10 Mo1 O20 4.5(6)
O21 W10 Mo1 O26 85.4(5)
O21 W10 Mo1 O28 -173.5(8)
O21 W10 Mo1 O30 175.3(7)
O21 W10 O20 W11 93.7(4)
O21 W10 O20 Mo1 -176.3(5)
O21 W10 O20 Si1 -43.5(8)
O21 W10 O22 W4 31.0(14)
O21 W10 O23 W11 -91.3(6)
O21 W10 O28 Mo1 15.5(18)
O22 W4 O5 W3 29.3(12)
O22 W4 O6 W5 -177.5(4)
O22 W4 O6 W9 90.7(4)
O22 W4 O6 Si1 -41.9(7)
O22 W4 O17 W9 -82.7(7)
O22 W4 O35 W5 16.4(19)
O22 W10 Mo1 W11 140.1(3)
O22 W10 Mo1 O18 -4.3(4)
O22 W10 Mo1 O19 80.2(6)
O22 W10 Mo1 O20 84.6(5)
O22 W10 Mo1 O26 165.5(4)
O22 W10 Mo1 O28 -93.4(7)
O22 W10 Mo1 O30 -104.6(6)
O22 W10 O20 W11 177.6(4)
O22 W10 O20 Mo1 -92.4(5)
O22 W10 O20 Si1 40.4(8)
O22 W10 O21 W3 -24.8(14)
O22 W10 O23 W11 -31.1(16)
O22 W10 O28 Mo1 86.0(6)
O23 W10 Mo1 W11 -19.6(3)
O23 W10 Mo1 O18 -164.0(5)
O23 W10 Mo1 O19 -79.5(6)
O23 W10 Mo1 O20 -75.0(5)
O23 W10 Mo1 O26 5.8(4)
O23 W10 Mo1 O28 106.9(8)
O23 W10 Mo1 O30 95.7(7)
O23 W10 O20 W11 6.0(4)
O23 W10 O20 Mo1 95.9(4)
O23 W10 O20 Si1 -131.3(8)
O23 W10 O21 W3 136.0(15)
O23 W10 O22 W4 -30(2)
O23 W10 O28 Mo1 -72.2(7)
O23 W11 Mo1 W10 19.8(3)
O23 W11 Mo1 O18 78.7(6)
O23 W11 Mo1 O19 163.7(5)
O23 W11 Mo1 O20 73.6(5)
O23 W11 Mo1 O26 -102.8(7)
O23 W11 Mo1 O28 -4.4(5)
O23 W11 Mo1 O30 -101.0(6)
O23 W11 O20 W10 -6.1(4)
O23 W11 O20 Mo1 -96.8(4)
O23 W11 O20 Si1 132.2(8)
O23 W11 O24 W2 -133.0(13)
O23 W11 O25 W7 29(2)
O23 W11 O26 Mo1 75.2(6)
O24 W2 O1 W1 -176.7(4)
O24 W2 O1 W3 90.9(4)
O24 W2 O1 Si1 -43.3(7)
O24 W2 O2 W1 12.5(17)
O24 W2 O3 W3 -85.0(6)
O24 W2 O11 W7 23.7(13)
O24 W11 Mo1 W10 -58.9(4)
O24 W11 Mo1 O18 -0.1(6)
O24 W11 Mo1 O19 84.9(5)
O24 W11 Mo1 O20 -5.2(5)
O24 W11 Mo1 O26 178.4(7)
O24 W11 Mo1 O28 -83.2(5)
O24 W11 Mo1 O30 -179.7(6)
O24 W11 O20 W10 -93.5(4)
O24 W11 O20 Mo1 175.8(4)
O24 W11 O20 Si1 44.7(7)
O24 W11 O23 W10 91.4(6)
O24 W11 O25 W7 -32.1(13)
O24 W11 O26 Mo1 -3.8(18)
O25 W7 O10 W6 177.4(4)
O25 W7 O10 W8 -91.4(4)
O25 W7 O10 Si1 42.4(7)
O25 W7 O11 W2 -24.9(12)
O25 W7 O12 W6 -16.8(17)
O25 W7 O13 W8 83.4(6)
O25 W11 Mo1 W10 -138.7(3)
O25 W11 Mo1 O18 -79.9(6)
O25 W11 Mo1 O19 5.2(4)
O25 W11 Mo1 O20 -84.9(5)
O25 W11 Mo1 O26 98.7(7)
O25 W11 Mo1 O28 -163.0(4)
O25 W11 Mo1 O30 100.5(6)
O25 W11 O20 W10 -177.3(4)
O25 W11 O20 Mo1 92.0(4)
O25 W11 O20 Si1 -39.0(7)
O25 W11 O23 W10 30.8(15)
O25 W11 O24 W2 26.4(13)
O25 W11 O26 Mo1 -81.5(6)
O26 W11 Mo1 W10 122.6(6)
O26 W11 Mo1 O18 -178.5(8)
O26 W11 Mo1 O19 -93.5(7)
O26 W11 Mo1 O20 176.4(7)
O26 W11 Mo1 O28 98.4(7)
O26 W11 Mo1 O30 1.9(8)
O26 W11 O20 W10 88.6(5)
O26 W11 O20 Mo1 -2.1(4)
O26 W11 O20 Si1 -133.1(8)
O26 W11 O23 W10 -69.3(7)
O26 W11 O24 W2 -53(2)
O26 W11 O25 W7 128.6(14)
O26 Mo1 O18 W9 40(3)
O26 Mo1 O19 W8 -121.7(11)
O26 Mo1 O20 W10 -89.3(4)
O26 Mo1 O20 W11 1.9(4)
O26 Mo1 O20 Si1 134.9(8)
O26 Mo1 O28 W10 75.5(6)
O27 W11 Mo1 W10 117.4(6)
O27 W11 Mo1 O18 176.3(8)
O27 W11 Mo1 O19 -98.7(7)
O27 W11 Mo1 O20 171.2(7)
O27 W11 Mo1 O26 -5.2(9)
O27 W11 Mo1 O28 93.2(7)
O27 W11 Mo1 O30 -3.3(8)
O27 W11 O20 W10 -12(5)
O27 W11 O20 Mo1 -103(5)
O27 W11 O20 Si1 126(5)
O27 W11 O23 W10 -172.3(7)
O27 W11 O24 W2 126.8(13)
O27 W11 O25 W7 -128.0(14)
O27 W11 O26 Mo1 176.4(6)
O28 W10 Mo1 W11 -126.4(7)
O28 W10 Mo1 O18 89.1(8)
O28 W10 Mo1 O19 173.6(8)
O28 W10 Mo1 O20 178.1(8)
O28 W10 Mo1 O26 -101.1(7)
O28 W10 Mo1 O30 -11.1(9)
O28 W10 O20 W11 -91.1(5)
O28 W10 O20 Mo1 -1.1(5)
O28 W10 O20 Si1 131.7(8)
O28 W10 O21 W3 47(2)
O28 W10 O22 W4 -130.0(15)
O28 W10 O23 W11 68.7(7)
O28 Mo1 O18 W9 123.2(13)
O28 Mo1 O19 W8 -28(3)
O28 Mo1 O20 W10 1.0(4)
O28 Mo1 O20 W11 92.2(5)
O28 Mo1 O20 Si1 -134.8(8)
O28 Mo1 O26 W11 -78.6(6)
O29 W10 Mo1 W11 -117.1(5)
O29 W10 Mo1 O18 98.5(6)
O29 W10 Mo1 O19 -177.0(7)
O29 W10 Mo1 O20 -172.6(7)
O29 W10 Mo1 O26 -91.7(6)
O29 W10 Mo1 O28 9.4(9)
O29 W10 Mo1 O30 -1.8(8)
O29 W10 O20 W11 0(5)
O29 W10 O20 Mo1 90(5)
O29 W10 O20 Si1 -137(5)
O29 W10 O21 W3 -124.3(15)
O29 W10 O22 W4 128.4(14)
O29 W10 O23 W11 170.9(6)
O29 W10 O28 Mo1 -173.4(6)
O30 Mo1 O18 W9 -136.5(12)
O30 Mo1 O19 W8 141.8(11)
O30 Mo1 O20 W10 -59(3)
O30 Mo1 O20 W11 32(3)
O30 Mo1 O20 Si1 165(3)
O30 Mo1 O26 W11 -178.5(6)
O30 Mo1 O28 W10 171.4(7)
O31 W9 O6 W4 55(2)
O31 W9 O6 W5 -37(2)
O31 W9 O6 Si1 -171(2)
O31 W9 O15 W8 -123.1(12)
O31 W9 O16 W5 173.5(7)
O31 W9 O17 W4 -171.9(7)
O31 W9 O18 Mo1 140.9(12)
O32 W8 O10 W6 34(2)
O32 W8 O10 W7 -57(2)
O32 W8 O10 Si1 167.8(19)
O32 W8 O13 W7 169.9(7)
O32 W8 O14 W6 -173.3(7)
O32 W8 O15 W9 124.9(12)
O32 W8 O19 Mo1 -142.7(11)
O33 W7 O10 W6 -47(4)
O33 W7 O10 W8 45(4)
O33 W7 O10 Si1 178(41)
O33 W7 O11 W2 -124.2(13)
O33 W7 O12 W6 171.5(6)
O33 W7 O13 W8 -176.4(6)
O33 W7 O25 W11 133.2(14)
O34 W6 O8 W5 -135.1(14)
O34 W6 O9 W1 129.0(12)
O34 W6 O10 W7 38(3)
O34 W6 O10 W8 -54(3)
O34 W6 O10 Si1 174(3)
O34 W6 O12 W7 -171.7(6)
O34 W6 O14 W8 174.4(6)
O35 W4 O5 W3 -131.0(12)
O35 W4 O6 W5 -2.2(4)
O35 W4 O6 W9 -94.0(4)
O35 W4 O6 Si1 133.5(8)
O35 W4 O17 W9 76.7(7)
O35 W4 O22 W10 39(3)
O35 W5 O6 W4 2.2(4)
O35 W5 O6 W9 94.1(4)
O35 W5 O6 Si1 -133.5(7)
O35 W5 O7 W1 132.2(13)
O35 W5 O8 W6 -32(2)
O35 W5 O16 W9 -74.6(7)
O36 W5 O6 W4 -40(3)
O36 W5 O6 W9 52(3)
O36 W5 O6 Si1 -175(3)
O36 W5 O7 W1 -128.9(13)
O36 W5 O8 W6 135.7(14)
O36 W5 O16 W9 -173.7(7)
O36 W5 O35 W4 170.8(7)
O37 W4 O5 W3 130.2(12)
O37 W4 O6 W5 46(3)
O37 W4 O6 W9 -45(3)
O37 W4 O6 Si1 -178(3)
O37 W4 O17 W9 175.8(7)
O37 W4 O22 W10 -134.1(14)
O37 W4 O35 W5 -170.1(7)
O38 W3 O1 W1 -54(3)
O38 W3 O1 W2 38(3)
O38 W3 O1 Si1 171(2)
O38 W3 O3 W2 -173.6(6)
O38 W3 O4 W1 172.3(6)
O38 W3 O5 W4 -130.0(11)
O38 W3 O21 W10 127.1(14)
O39 W2 O1 W1 47(3)
O39 W2 O1 W3 -45(3)
O39 W2 O2 W1 -171.2(7)
O39 W2 O3 W3 172.7(6)
O39 W2 O11 W7 125.7(13)
O39 W2 O24 W11 -127.6(13)
O40 W1 O1 W2 -48(3)
O40 W1 O1 W3 45(3)
O40 W1 O1 Si1 -180(74)
O40 W1 O2 W2 171.1(7)
O40 W1 O4 W3 -173.6(6)
O40 W1 O7 W5 128.7(13)
O40 W1 O9 W6 -129.7(12)

loop_
_twin_individual_id
_twin_individual_mass_fraction_refined
1 0.914(11)
2 0.086(11)
